data_7019593
loop_
_publ_author_name
'Chen, Baokuan'
'Wang, Bo'
'Lin, Zhengguo'
'Fan, Linyuan'
'Gao, Yuanzhe'
'Chi, Yingnan'
'Hu, Changwen'

_publ_section_title
;
 Controlled solvothermal synthesis of novel organic functionalized
 polyoxovanadates.
;
_journal_issue 23
_journal_name_full 'Dalton transactions (Cambridge, England : 2003)'
_journal_page_first 6910
_journal_page_last 6913
_journal_paper_doi 10.1039/c2dt30660c
_journal_volume 41
_journal_year 2012
_chemical_formula_moiety 2(C48H40As8O56V16),6(C3H7NO),16(C2H8N),9(O)
_chemical_formula_sum 'C146 H250 As16 N22 O127 V32'
_chemical_formula_weight 7174.48
_chemical_name_systematic
;
?
;
_space_group_IT_number 9
_symmetry_cell_setting monoclinic
_symmetry_space_group_name_Hall 'C -2yc'
_symmetry_space_group_name_H-M 'C 1 c 1'
_atom_sites_solution_hydrogens geom
_atom_sites_solution_primary direct
_atom_sites_solution_secondary difmap
_audit_creation_method SHELXL-97
_cell_angle_alpha 90.00
_cell_angle_beta 111.0210(10)
_cell_angle_gamma 90.00
_cell_formula_units_Z 2
_cell_length_a 26.9560(10)
_cell_length_b 26.4805(10)
_cell_length_c 20.1034(8)
_cell_measurement_reflns_used 9851
_cell_measurement_temperature 150(2)
_cell_measurement_theta_max 28.20
_cell_measurement_theta_min 2.72
_cell_volume 13395.0(9)
_computing_cell_refinement 'Bruker SAINT'
_computing_data_collection 'Bruker APEX2'
_computing_data_reduction 'Bruker SAINT'
_computing_molecular_graphics 'Bruker SHELXTL'
_computing_publication_material 'Bruker SHELXTL'
_computing_structure_refinement 'SHELXL-97 (Sheldrick, 2008)'
_computing_structure_solution 'SHELXS-97 (Sheldrick, 2008)'
_diffrn_ambient_temperature 150(2)
_diffrn_measured_fraction_theta_full 0.995
_diffrn_measured_fraction_theta_max 0.995
_diffrn_measurement_device_type 'Bruker APEX-II CCD'
_diffrn_measurement_method '\f and \w scans'
_diffrn_radiation_monochromator graphite
_diffrn_radiation_source 'fine-focus sealed tube'
_diffrn_radiation_type MoK\a
_diffrn_radiation_wavelength 0.71073
_diffrn_reflns_av_R_equivalents 0.0299
_diffrn_reflns_av_sigmaI/netI 0.0448
_diffrn_reflns_limit_h_max 32
_diffrn_reflns_limit_h_min -32
_diffrn_reflns_limit_k_max 31
_diffrn_reflns_limit_k_min -27
_diffrn_reflns_limit_l_max 24
_diffrn_reflns_limit_l_min -24
_diffrn_reflns_number 46403
_diffrn_reflns_theta_full 25.20
_diffrn_reflns_theta_max 25.20
_diffrn_reflns_theta_min 2.72
_exptl_absorpt_coefficient_mu 3.110
_exptl_absorpt_correction_T_max 0.489
_exptl_absorpt_correction_T_min 0.449
_exptl_absorpt_correction_type multi-scan
_exptl_crystal_colour brown
_exptl_crystal_density_diffrn 1.779
_exptl_crystal_density_method 'not measured'
_exptl_crystal_description block
_exptl_crystal_F_000 7120.0
_exptl_crystal_size_max 0.27
_exptl_crystal_size_mid 0.25
_exptl_crystal_size_min 0.23
_refine_diff_density_max 1.838
_refine_diff_density_min -0.683
_refine_diff_density_rms 0.111
_refine_ls_abs_structure_details 'Flack H D (1983), Acta Cryst. A39, 876-881'
_refine_ls_abs_structure_Flack 0.334(6)
_refine_ls_extinction_method none
_refine_ls_goodness_of_fit_ref 1.036
_refine_ls_hydrogen_treatment constr
_refine_ls_matrix_type full
_refine_ls_number_parameters 1550
_refine_ls_number_reflns 23338
_refine_ls_number_restraints 51
_refine_ls_restrained_S_all 1.039
_refine_ls_R_factor_all 0.0438
_refine_ls_R_factor_gt 0.0371
_refine_ls_shift/su_max 0.001
_refine_ls_shift/su_mean 0.000
_refine_ls_structure_factor_coef Fsqd
_refine_ls_weighting_details 'calc w=1/[\s^2^(Fo^2^)+(0.0581P)^2^+36.0085P] where P=(Fo^2^+2Fc^2^)/3'
_refine_ls_weighting_scheme calc
_refine_ls_wR_factor_gt 0.0976
_refine_ls_wR_factor_ref 0.1007
_reflns_number_gt 21177
_reflns_number_total 12075
_reflns_threshold_expression >2sigma(I)
_cod_data_source_file c2dt30660c.txt
_cod_data_source_block compound4
_cod_depositor_comments
;
The following automatic conversions were performed:

'_symmetry_cell_setting' value 'Monoclinic' changed to 'monoclinic'
according to /home/saulius/struct/CIF-dictionaries/cif_core.dic
dictionary named 'cif_core.dic' version 2.4.1 from 2010-06-29.

Automatic conversion script
Id: cif_fix_values 1891 2012-01-12 08:04:46Z andrius 
;
_cod_original_sg_symbol_H-M 'C c'
_cod_database_code 7019593

loop_
_symmetry_equiv_pos_as_xyz
'x, y, z'
'x, -y, z+1/2'
'x+1/2, y+1/2, z'
'x+1/2, -y+1/2, z+1/2'

loop_
_atom_site_label
_atom_site_type_symbol
_atom_site_fract_x
_atom_site_fract_y
_atom_site_fract_z
_atom_site_U_iso_or_equiv
_atom_site_adp_type
_atom_site_occupancy
_atom_site_symmetry_multiplicity
_atom_site_calc_flag
_atom_site_refinement_flags
As1 As 0.75284(2) 0.10668(2) 0.88682(3) 0.01525(13) Uani 1 1 d .
As2 As 0.51498(2) 0.09627(2) 0.64956(3) 0.01545(13) Uani 1 1 d .
As3 As 0.75604(2) 0.39532(2) 0.78670(3) 0.01381(13) Uani 1 1 d .
As4 As 0.51730(2) 0.20761(2) 0.90823(3) 0.01667(13) Uani 1 1 d .
As5 As 0.75812(2) 0.21266(2) 0.62911(3) 0.01576(13) Uani 1 1 d .
As6 As 0.51515(2) 0.40132(2) 0.78844(3) 0.01506(13) Uani 1 1 d .
As7 As 0.52176(2) 0.29169(2) 0.53303(3) 0.01463(13) Uani 1 1 d .
As8 As 0.75283(2) 0.28771(2) 1.04389(3) 0.01439(13) Uani 1 1 d .
C1 C 0.8028(2) 0.0529(3) 0.9200(3) 0.0231(14) Uani 1 1 d .
C2 C 0.8017(3) 0.0137(3) 0.8746(4) 0.0302(16) Uani 1 1 d .
H2A H 0.7768 0.0133 0.8284 0.036 Uiso 1 1 calc R
C3 C 0.8384(3) -0.0256(3) 0.8990(4) 0.0381(19) Uani 1 1 d .
H3A H 0.8368 -0.0528 0.8689 0.046 Uiso 1 1 calc R
C4 C 0.8760(3) -0.0253(3) 0.9650(5) 0.0384(19) Uani 1 1 d .
H4A H 0.9005 -0.0515 0.9798 0.046 Uiso 1 1 calc R
C5 C 0.8777(3) 0.0144(3) 1.0102(5) 0.047(2) Uani 1 1 d .
H5A H 0.9034 0.0146 1.0558 0.056 Uiso 1 1 calc R
C6 C 0.8414(3) 0.0545(3) 0.9885(4) 0.0343(17) Uani 1 1 d .
H6A H 0.8431 0.0814 1.0188 0.041 Uiso 1 1 calc R
C7 C 0.4654(2) 0.0418(3) 0.6303(3) 0.0187(13) Uani 1 1 d .
C8 C 0.4764(3) 0.0017(3) 0.6779(3) 0.0269(15) Uani 1 1 d .
H8A H 0.5082 0.0010 0.7168 0.032 Uiso 1 1 calc R
C9 C 0.4400(3) -0.0376(3) 0.6677(4) 0.0305(16) Uani 1 1 d .
H9A H 0.4472 -0.0644 0.6996 0.037 Uiso 1 1 calc R
C10 C 0.3931(3) -0.0362(3) 0.6097(4) 0.0333(17) Uani 1 1 d .
H10A H 0.3683 -0.0619 0.6032 0.040 Uiso 1 1 calc R
C11 C 0.3828(3) 0.0023(3) 0.5615(4) 0.0303(17) Uani 1 1 d .
H11A H 0.3518 0.0017 0.5215 0.036 Uiso 1 1 calc R
C12 C 0.4185(3) 0.0433(3) 0.5714(4) 0.0263(15) Uani 1 1 d .
H12A H 0.4109 0.0702 0.5395 0.032 Uiso 1 1 calc R
C13 C 0.8046(2) 0.4500(2) 0.8072(3) 0.0188(13) Uani 1 1 d .
C14 C 0.8464(3) 0.4518(3) 0.7821(4) 0.0263(15) Uani 1 1 d .
H14A H 0.8505 0.4260 0.7532 0.032 Uiso 1 1 calc R
C15 C 0.8812(3) 0.4907(3) 0.7995(4) 0.0304(16) Uani 1 1 d .
H15A H 0.9091 0.4912 0.7825 0.036 Uiso 1 1 calc R
C16 C 0.8761(3) 0.5297(3) 0.8421(4) 0.0347(18) Uani 1 1 d .
H16A H 0.9007 0.5558 0.8549 0.042 Uiso 1 1 calc R
C17 C 0.8328(3) 0.5293(3) 0.8659(4) 0.0380(18) Uani 1 1 d .
H17A H 0.8279 0.5559 0.8932 0.046 Uiso 1 1 calc R
C18 C 0.7981(3) 0.4896(3) 0.8485(4) 0.0328(17) Uani 1 1 d .
H18A H 0.7698 0.4891 0.8647 0.039 Uiso 1 1 calc R
C19 C 0.4657(2) 0.1838(2) 0.9450(3) 0.0201(13) Uani 1 1 d .
C20 C 0.4702(3) 0.1353(3) 0.9726(4) 0.0283(15) Uani 1 1 d .
H20A H 0.4983 0.1146 0.9735 0.034 Uiso 1 1 calc R
C21 C 0.4319(3) 0.1181(3) 0.9991(4) 0.0368(18) Uani 1 1 d .
H21A H 0.4351 0.0863 1.0200 0.044 Uiso 1 1 calc R
C22 C 0.3887(3) 0.1493(3) 0.9936(4) 0.0396(19) Uani 1 1 d .
H22A H 0.3625 0.1377 1.0099 0.048 Uiso 1 1 calc R
C23 C 0.3844(3) 0.1953(3) 0.9653(5) 0.0399(18) Uani 1 1 d .
H23A H 0.3553 0.2153 0.9624 0.048 Uiso 1 1 calc R
C24 C 0.4222(3) 0.2139(3) 0.9401(4) 0.0317(16) Uani 1 1 d .
H24A H 0.4187 0.2460 0.9202 0.038 Uiso 1 1 calc R
C25 C 0.8058(3) 0.1932(2) 0.5831(4) 0.0264(15) Uani 1 1 d .
C26 C 0.7876(3) 0.1922(3) 0.5076(4) 0.0380(18) Uani 1 1 d .
H26A H 0.7528 0.2010 0.4805 0.046 Uiso 1 1 calc R
C27 C 0.8233(4) 0.1775(4) 0.4747(5) 0.057(3) Uani 1 1 d .
H27A H 0.8117 0.1764 0.4253 0.068 Uiso 1 1 calc R
C28 C 0.8742(3) 0.1648(3) 0.5131(6) 0.050(2) Uani 1 1 d .
H28A H 0.8973 0.1552 0.4903 0.060 Uiso 1 1 calc R
C29 C 0.8907(4) 0.1662(4) 0.5843(7) 0.069(3) Uani 1 1 d .
H29A H 0.9256 0.1571 0.6105 0.082 Uiso 1 1 calc R
C30 C 0.8574(3) 0.1807(3) 0.6211(5) 0.043(2) Uani 1 1 d .
H30A H 0.8703 0.1818 0.6706 0.052 Uiso 1 1 calc R
C31 C 0.4681(2) 0.4576(2) 0.7592(3) 0.0165(12) Uani 1 1 d .
C32 C 0.4815(3) 0.4968(3) 0.7243(3) 0.0245(14) Uani 1 1 d .
H32A H 0.5137 0.4965 0.7172 0.029 Uiso 1 1 calc R
C33 C 0.4465(3) 0.5369(3) 0.6997(4) 0.0331(17) Uani 1 1 d .
H33A H 0.4551 0.5634 0.6753 0.040 Uiso 1 1 calc R
C34 C 0.3995(3) 0.5376(3) 0.7112(4) 0.0293(16) Uani 1 1 d .
H34A H 0.3765 0.5648 0.6952 0.035 Uiso 1 1 calc R
C35 C 0.3858(3) 0.4974(3) 0.7470(4) 0.0287(16) Uani 1 1 d .
H35A H 0.3539 0.4977 0.7547 0.034 Uiso 1 1 calc R
C36 C 0.4209(2) 0.4571(3) 0.7705(3) 0.0229(14) Uani 1 1 d .
H36A H 0.4123 0.4300 0.7938 0.028 Uiso 1 1 calc R
C37 C 0.4741(2) 0.3175(2) 0.4446(3) 0.0193(13) Uani 1 1 d .
C38 C 0.4310(3) 0.3463(3) 0.4416(4) 0.0309(16) Uani 1 1 d .
H38A H 0.4249 0.3537 0.4832 0.037 Uiso 1 1 calc R
C39 C 0.3968(3) 0.3641(3) 0.3769(4) 0.0372(18) Uani 1 1 d .
H39A H 0.3675 0.3835 0.3747 0.045 Uiso 1 1 calc R
C40 C 0.4063(3) 0.3530(3) 0.3170(4) 0.0385(19) Uani 1 1 d .
H40A H 0.3821 0.3638 0.2733 0.046 Uiso 1 1 calc R
C41 C 0.4508(3) 0.3262(4) 0.3183(4) 0.048(2) Uani 1 1 d .
H41A H 0.4576 0.3206 0.2767 0.058 Uiso 1 1 calc R
C42 C 0.4849(3) 0.3079(3) 0.3831(4) 0.040(2) Uani 1 1 d .
H42A H 0.5148 0.2893 0.3855 0.048 Uiso 1 1 calc R
C43 C 0.7988(3) 0.3143(3) 1.1328(3) 0.0218(14) Uani 1 1 d .
C44 C 0.7870(4) 0.3044(4) 1.1919(4) 0.051(2) Uani 1 1 d .
H44A H 0.7565 0.2866 1.1888 0.062 Uiso 1 1 calc R
C45 C 0.8227(5) 0.3219(4) 1.2581(5) 0.070(3) Uani 1 1 d .
H45A H 0.8158 0.3158 1.2995 0.083 Uiso 1 1 calc R
C46 C 0.8679(3) 0.3482(3) 1.2615(4) 0.042(2) Uani 1 1 d .
H46A H 0.8919 0.3585 1.3055 0.050 Uiso 1 1 calc R
C47 C 0.8771(3) 0.3587(3) 1.2029(4) 0.042(2) Uani 1 1 d .
H47A H 0.9069 0.3776 1.2059 0.051 Uiso 1 1 calc R
C48 C 0.8423(3) 0.3417(3) 1.1355(4) 0.0316(16) Uani 1 1 d .
H48A H 0.8490 0.3491 1.0942 0.038 Uiso 1 1 calc R
C49 C 0.7666(3) 0.0568(3) 0.5235(4) 0.0360(18) Uani 1 1 d .
H49A H 0.7510 0.0864 0.4965 0.054 Uiso 1 1 calc R
H49B H 0.7764 0.0336 0.4937 0.054 Uiso 1 1 calc R
H49C H 0.7976 0.0662 0.5633 0.054 Uiso 1 1 calc R
C60 C 0.5149(3) 0.0085(3) 0.4662(4) 0.0306(16) Uani 1 1 d .
H60A H 0.5295 -0.0012 0.5154 0.046 Uiso 1 1 calc R
H60B H 0.5051 -0.0211 0.4369 0.046 Uiso 1 1 calc R
H60C H 0.4841 0.0292 0.4584 0.046 Uiso 1 1 calc R
C50 C 0.7468(3) -0.0138(3) 0.5922(4) 0.038(2) Uani 1 1 d .
H50A H 0.7194 -0.0272 0.6071 0.057 Uiso 1 1 calc R
H50B H 0.7774 -0.0058 0.6333 0.057 Uiso 1 1 calc R
H50C H 0.7562 -0.0384 0.5636 0.057 Uiso 1 1 calc R
C51 C 0.5850(5) 0.0673(7) 0.1966(8) 0.108(5) Uani 1 1 d .
H51A H 0.5611 0.0915 0.1658 0.161 Uiso 1 1 calc R
H51B H 0.5786 0.0649 0.2404 0.161 Uiso 1 1 calc R
H51C H 0.5795 0.0349 0.1736 0.161 Uiso 1 1 calc R
C52 C 0.6827(6) 0.0527(5) 0.2554(10) 0.151(9) Uani 1 1 d .
H52A H 0.7156 0.0689 0.2599 0.227 Uiso 1 1 calc R
H52B H 0.6812 0.0201 0.2339 0.227 Uiso 1 1 calc R
H52C H 0.6805 0.0489 0.3017 0.227 Uiso 1 1 calc R
C53 C 0.5190(5) 0.2471(6) 0.1137(6) 0.090(4) Uani 1 1 d .
H53A H 0.4865 0.2638 0.0858 0.135 Uiso 1 1 calc R
H53B H 0.5151 0.2325 0.1553 0.135 Uiso 1 1 calc R
H53C H 0.5268 0.2210 0.0858 0.135 Uiso 1 1 calc R
C54 C 0.6138(6) 0.2590(7) 0.1784(7) 0.129(7) Uani 1 1 d .
H54A H 0.6418 0.2836 0.1920 0.194 Uiso 1 1 calc R
H54B H 0.6218 0.2331 0.1503 0.194 Uiso 1 1 calc R
H54C H 0.6107 0.2442 0.2203 0.194 Uiso 1 1 calc R
C55 C 0.7652(4) 0.5534(4) 0.6600(5) 0.066(3) Uani 1 1 d .
H55A H 0.7518 0.5833 0.6749 0.098 Uiso 1 1 calc R
H55B H 0.7966 0.5617 0.6505 0.098 Uiso 1 1 calc R
H55C H 0.7735 0.5285 0.6971 0.098 Uiso 1 1 calc R
C56 C 0.7435(4) 0.4873(3) 0.5697(6) 0.053(3) Uani 1 1 d .
H56A H 0.7160 0.4754 0.5273 0.080 Uiso 1 1 calc R
H56B H 0.7517 0.4617 0.6058 0.080 Uiso 1 1 calc R
H56C H 0.7747 0.4951 0.5593 0.080 Uiso 1 1 calc R
C57 C 0.5022(3) 0.5450(3) 0.9214(5) 0.050(2) Uani 1 1 d .
H57A H 0.5149 0.5751 0.9060 0.075 Uiso 1 1 calc R
H57B H 0.4708 0.5528 0.9314 0.075 Uiso 1 1 calc R
H57C H 0.4941 0.5200 0.8846 0.075 Uiso 1 1 calc R
C58 C 0.5286(3) 0.4788(3) 1.0150(5) 0.0397(19) Uani 1 1 d .
H58A H 0.5572 0.4681 1.0570 0.060 Uiso 1 1 calc R
H58B H 0.5208 0.4528 0.9794 0.060 Uiso 1 1 calc R
H58C H 0.4976 0.4853 1.0267 0.060 Uiso 1 1 calc R
C59 C 0.5354(3) 0.0537(3) 0.3722(4) 0.0310(16) Uani 1 1 d .
H59A H 0.5628 0.0722 0.3628 0.047 Uiso 1 1 calc R
H59B H 0.5048 0.0750 0.3631 0.047 Uiso 1 1 calc R
H59C H 0.5259 0.0246 0.3418 0.047 Uiso 1 1 calc R
C61 C 0.3952(5) 0.3235(8) 0.6292(9) 0.123(6) Uani 1 1 d .
H61A H 0.4113 0.3257 0.5937 0.185 Uiso 1 1 calc R
H61B H 0.3896 0.3569 0.6438 0.185 Uiso 1 1 calc R
H61C H 0.3617 0.3064 0.6097 0.185 Uiso 1 1 calc R
C62 C 0.4023(7) 0.2842(7) 0.7475(9) 0.131(6) Uani 1 1 d DU
H62A H 0.4247 0.2660 0.7886 0.196 Uiso 1 1 calc R
H62B H 0.3707 0.2649 0.7237 0.196 Uiso 1 1 calc R
H62C H 0.3927 0.3161 0.7622 0.196 Uiso 1 1 calc R
C63 C 0.8594(8) 0.2747(8) 0.9473(12) 0.151(7) Uani 1 1 d U
H63A H 0.8673 0.2753 0.9978 0.227 Uiso 1 1 calc R
H63B H 0.8583 0.3087 0.9301 0.227 Uiso 1 1 calc R
H63C H 0.8865 0.2560 0.9373 0.227 Uiso 1 1 calc R
C64 C 0.7906(4) 0.2473(3) 0.8244(5) 0.051(2) Uani 1 1 d .
H64A H 0.7578 0.2292 0.8030 0.076 Uiso 1 1 calc R
H64B H 0.8184 0.2303 0.8139 0.076 Uiso 1 1 calc R
H64C H 0.7867 0.2810 0.8057 0.076 Uiso 1 1 calc R
C66 C 0.6314(4) 0.1826(6) 0.7325(6) 0.079(4) Uani 1 1 d .
H66A H 0.6287 0.1573 0.7632 0.095 Uiso 1 1 calc R
C65 C 0.6456(7) 0.2752(7) 0.7223(10) 0.132(6) Uani 1 1 d U
H65A H 0.6443 0.2677 0.6750 0.198 Uiso 1 1 calc R
H65B H 0.6798 0.2890 0.7497 0.198 Uiso 1 1 calc R
H65C H 0.6184 0.2992 0.7200 0.198 Uiso 1 1 calc R
C67 C 0.6373(8) 0.2390(7) 0.8291(8) 0.120(6) Uani 1 1 d U
H67A H 0.6416 0.2741 0.8420 0.181 Uiso 1 1 calc R
H67B H 0.6659 0.2199 0.8619 0.181 Uiso 1 1 calc R
H67C H 0.6041 0.2271 0.8306 0.181 Uiso 1 1 calc R
C69 C 0.5598(6) 0.3739(6) 0.2731(9) 0.099(4) Uani 1 1 d U
H69A H 0.5582 0.3677 0.3178 0.118 Uiso 1 1 calc R
C70 C 0.6240(9) 0.4500(6) 0.3239(9) 0.161(9) Uani 1 1 d .
H70A H 0.6231 0.4393 0.3690 0.242 Uiso 1 1 calc R
H70B H 0.6114 0.4841 0.3146 0.242 Uiso 1 1 calc R
H70C H 0.6599 0.4482 0.3249 0.242 Uiso 1 1 calc R
C68 C 0.5861(6) 0.4286(5) 0.1868(7) 0.092(4) Uani 1 1 d .
H68A H 0.5640 0.4049 0.1528 0.138 Uiso 1 1 calc R
H68B H 0.6215 0.4274 0.1859 0.138 Uiso 1 1 calc R
H68C H 0.5720 0.4620 0.1747 0.138 Uiso 1 1 calc R
C71 C 0.4875(4) 0.1816(4) 0.2817(5) 0.058(3) Uani 1 1 d .
H71A H 0.4996 0.1856 0.3309 0.070 Uiso 1 1 calc R
C72 C 0.3994(4) 0.1995(5) 0.2845(7) 0.075(3) Uani 1 1 d .
H72A H 0.4189 0.2008 0.3349 0.113 Uiso 1 1 calc R
H72B H 0.3718 0.1746 0.2746 0.113 Uiso 1 1 calc R
H72C H 0.3839 0.2320 0.2683 0.113 Uiso 1 1 calc R
C73 C 0.4120(4) 0.1828(4) 0.1697(5) 0.065(3) Uani 1 1 d .
H73A H 0.4387 0.1739 0.1506 0.098 Uiso 1 1 calc R
H73B H 0.3967 0.2148 0.1509 0.098 Uiso 1 1 calc R
H73C H 0.3847 0.1574 0.1568 0.098 Uiso 1 1 calc R
N1 N 0.7273(2) 0.0324(2) 0.5499(3) 0.0279(13) Uani 1 1 d .
H1A H 0.7177 0.0548 0.5768 0.033 Uiso 1 1 calc R
H1B H 0.6980 0.0247 0.5122 0.033 Uiso 1 1 calc R
N2 N 0.6389(4) 0.0832(5) 0.2113(6) 0.107(4) Uani 1 1 d .
H2B H 0.6425 0.1140 0.2316 0.129 Uiso 1 1 calc R
H2C H 0.6429 0.0873 0.1691 0.129 Uiso 1 1 calc R
N3 N 0.5625(3) 0.2840(3) 0.1355(4) 0.058(2) Uani 1 1 d .
H3B H 0.5552 0.3085 0.1616 0.070 Uiso 1 1 calc R
H3C H 0.5656 0.2983 0.0966 0.070 Uiso 1 1 calc R
N4 N 0.7250(2) 0.5334(2) 0.5956(3) 0.0321(14) Uani 1 1 d .
H4B H 0.7166 0.5571 0.5613 0.038 Uiso 1 1 calc R
H4C H 0.6954 0.5261 0.6046 0.038 Uiso 1 1 calc R
N5 N 0.5441(2) 0.5253(2) 0.9872(3) 0.0269(13) Uani 1 1 d .
H5B H 0.5737 0.5192 0.9778 0.032 Uiso 1 1 calc R
H5C H 0.5519 0.5493 1.0212 0.032 Uiso 1 1 calc R
N6 N 0.55504(19) 0.0374(2) 0.4476(3) 0.0199(11) Uani 1 1 d .
H6B H 0.5842 0.0181 0.4560 0.024 Uiso 1 1 calc R
H6C H 0.5646 0.0648 0.4758 0.024 Uiso 1 1 calc R
N7 N 0.4329(5) 0.2934(5) 0.6953(7) 0.123(5) Uani 1 1 d DU
H7A H 0.4420 0.2637 0.6812 0.148 Uiso 1 1 calc R
H7B H 0.4627 0.3112 0.7174 0.148 Uiso 1 1 calc R
N8 N 0.8056(4) 0.2495(5) 0.9103(7) 0.113(5) Uani 1 1 d .
H8B H 0.7804 0.2669 0.9201 0.136 Uiso 1 1 calc R
H8C H 0.8065 0.2180 0.9273 0.136 Uiso 1 1 calc R
N9 N 0.6377(3) 0.2326(3) 0.7534(5) 0.057(2) Uani 1 1 d .
N10 N 0.5876(5) 0.4145(5) 0.2635(7) 0.107(4) Uani 1 1 d U
N11 N 0.4359(3) 0.1860(3) 0.2470(4) 0.0543(19) Uani 1 1 d .
O1 O 0.51225(16) 0.12852(16) 0.7210(2) 0.0184(9) Uani 1 1 d .
O2 O 0.68818(16) 0.38754(15) 0.9905(2) 0.0158(8) Uani 1 1 d .
O3 O 0.76108(16) 0.31926(15) 0.9759(2) 0.0169(9) Uani 1 1 d .
O4 O 0.69154(15) 0.11003(15) 0.6180(2) 0.0167(9) Uani 1 1 d .
O5 O 0.58383(16) 0.39309(15) 0.5865(2) 0.0159(9) Uani 1 1 d .
O6 O 0.50905(17) 0.23079(16) 0.5423(2) 0.0196(9) Uani 1 1 d .
O7 O 0.68942(16) 0.28936(15) 1.0415(2) 0.0162(9) Uani 1 1 d .
O8 O 0.58618(16) 0.37942(15) 0.9530(2) 0.0169(9) Uani 1 1 d .
O9 O 0.78714(16) 0.42506(16) 0.9923(2) 0.0204(9) Uani 1 1 d .
O10 O 0.65827(17) 0.12538(17) 0.4694(2) 0.0227(10) Uani 1 1 d .
O11 O 0.68585(16) 0.38606(15) 0.6200(2) 0.0164(9) Uani 1 1 d .
O12 O 0.68220(16) 0.11328(15) 0.9854(2) 0.0179(9) Uani 1 1 d .
O13 O 0.75888(16) 0.13390(17) 0.8152(2) 0.0189(9) Uani 1 1 d .
O14 O 0.58494(16) 0.29688(16) 0.5332(2) 0.0179(9) Uani 1 1 d .
O15 O 0.58175(16) 0.10733(15) 0.9168(2) 0.0157(9) Uani 1 1 d .
O16 O 0.69581(16) 0.20910(15) 0.5681(2) 0.0181(9) Uani 1 1 d .
O17 O 0.68333(16) 0.43027(16) 0.8792(2) 0.0176(9) Uani 1 1 d .
O18 O 0.58786(16) 0.11421(15) 0.5473(2) 0.0156(8) Uani 1 1 d .
O19 O 0.51223(16) 0.32172(16) 0.6010(2) 0.0186(9) Uani 1 1 d .
O20 O 0.51273(16) 0.36847(16) 0.7153(2) 0.0192(9) Uani 1 1 d .
O22 O 0.58548(15) 0.29845(16) 1.0134(2) 0.0156(8) Uani 1 1 d .
O23 O 0.68469(16) 0.06957(15) 0.7256(2) 0.0171(9) Uani 1 1 d .
O24 O 0.69381(16) 0.41984(16) 0.7523(2) 0.0191(9) Uani 1 1 d .
O26 O 0.59064(16) 0.19981(15) 0.4981(2) 0.0168(9) Uani 1 1 d .
O27 O 0.77160(16) 0.27184(15) 0.6593(2) 0.0176(9) Uani 1 1 d .
O28 O 0.50629(17) 0.26917(16) 0.8874(2) 0.0212(9) Uani 1 1 d .
O29 O 0.76034(17) 0.36586(16) 0.8627(2) 0.0179(9) Uani 1 1 d .
O30 O 0.57624(15) 0.07066(16) 0.6724(2) 0.0186(9) Uani 1 1 d .
O31 O 0.69096(15) 0.08132(17) 0.8604(2) 0.0192(9) Uani 1 1 d .
O32 O 0.64712(17) 0.48609(16) 0.6271(2) 0.0220(10) Uani 1 1 d .
O33 O 0.49817(16) 0.13530(16) 0.5804(2) 0.0210(9) Uani 1 1 d .
O34 O 0.48152(15) 0.07148(16) 0.8210(2) 0.0189(9) Uani 1 1 d .
O35 O 0.77074(17) 0.35292(17) 0.7346(2) 0.0210(9) Uani 1 1 d .
O36 O 0.64516(16) 0.01346(16) 0.9416(2) 0.0196(9) Uani 1 1 d .
O37 O 0.78590(17) 0.36798(16) 0.6017(2) 0.0220(10) Uani 1 1 d .
O38 O 0.78798(17) 0.07232(17) 0.7161(2) 0.0234(10) Uani 1 1 d .
O39 O 0.58646(16) 0.06375(16) 0.8129(2) 0.0173(9) Uani 1 1 d .
O40 O 0.60989(18) 0.11158(17) 1.0676(2) 0.0253(10) Uani 1 1 d .
O41 O 0.57742(16) 0.42405(16) 0.8266(2) 0.0184(9) Uani 1 1 d .
O42 O 0.61415(18) 0.38688(17) 0.4664(2) 0.0241(10) Uani 1 1 d .
O43 O 0.68684(16) 0.31156(15) 0.5488(2) 0.0180(9) Uani 1 1 d .
O44 O 0.62663(17) 0.47999(16) 0.9583(2) 0.0206(9) Uani 1 1 d .
O45 O 0.76970(17) 0.22850(16) 1.0336(2) 0.0197(9) Uani 1 1 d .
O46 O 0.51157(17) 0.17740(16) 0.8327(2) 0.0213(10) Uani 1 1 d .
O47 O 0.76494(17) 0.15207(16) 0.9495(2) 0.0215(10) Uani 1 1 d .
O48 O 0.78136(18) 0.13058(17) 1.0981(2) 0.0257(10) Uani 1 1 d .
O49 O 0.63043(17) 0.01950(16) 0.5948(2) 0.0227(10) Uani 1 1 d .
O50 O 0.48581(17) 0.42793(17) 0.5867(2) 0.0235(10) Uani 1 1 d .
O51 O 0.49408(16) 0.36280(17) 0.8385(2) 0.0219(10) Uani 1 1 d .
O52 O 0.76831(17) 0.17745(17) 0.7017(2) 0.0220(10) Uani 1 1 d .
O53 O 0.68176(16) 0.18799(16) 1.0578(2) 0.0189(9) Uani 1 1 d .
O54 O 0.48819(18) 0.35089(18) 0.9750(3) 0.0271(11) Uani 1 1 d .
O55 O 0.57847(16) 0.20192(15) 0.9734(2) 0.0188(9) Uani 1 1 d .
O56 O 0.65183(18) 0.37392(19) 1.1057(2) 0.0265(10) Uani 1 1 d .
O58 O 0.49170(17) 0.14805(17) 0.4412(2) 0.0236(10) Uani 1 1 d .
O59 O 0.5219(3) 0.1724(4) 0.2544(4) 0.080(2) Uani 1 1 d .
O60 O 0.6295(3) 0.1718(3) 0.6684(3) 0.0604(18) Uani 1 1 d .
O61 O 0.5368(4) 0.3450(4) 0.2230(5) 0.104(3) Uani 1 1 d U
O1W O 0.8056(3) 0.1088(4) 0.2465(4) 0.102(3) Uani 1 1 d .
O2W O 0.7087(4) 0.1641(4) 0.2080(5) 0.107(3) Uani 1 1 d .
O3W O 0.6293(5) 0.1513(5) 0.3261(6) 0.139(4) Uani 1 1 d .
O4W O 0.4673(7) 0.2223(5) 0.6608(9) 0.187(8) Uani 1 1 d .
O5W O 0.7205(10) 0.339(2) 0.396(2) 0.32(3) Uani 0.50 1 d P
V1 V 0.62769(4) 0.35825(4) 0.54186(5) 0.0144(2) Uani 1 1 d .
V2 V 0.62281(4) 0.14027(4) 1.00480(5) 0.0158(2) Uani 1 1 d .
V3 V 0.53200(4) 0.16497(4) 0.51747(5) 0.0135(2) Uani 1 1 d .
V4 V 0.64034(4) 0.07003(4) 0.90928(5) 0.0143(2) Uani 1 1 d .
V5 V 0.64354(4) 0.42904(4) 0.65493(5) 0.0138(2) Uani 1 1 d .
V6 V 0.52725(4) 0.33379(4) 0.93536(5) 0.0143(2) Uani 1 1 d .
V7 V 0.64843(4) 0.14971(4) 0.53693(5) 0.0145(2) Uani 1 1 d .
V8 V 0.63112(4) 0.07451(4) 0.62870(5) 0.0137(2) Uani 1 1 d .
V9 V 0.62940(4) 0.42528(4) 0.92438(5) 0.0147(2) Uani 1 1 d .
V10 V 0.74470(4) 0.34056(4) 0.63085(5) 0.0139(2) Uani 1 1 d .
V11 V 0.74017(4) 0.15946(4) 1.03044(5) 0.0148(2) Uani 1 1 d .
V12 V 0.74257(4) 0.11074(4) 0.71577(5) 0.0141(2) Uani 1 1 d .
V13 V 0.64383(4) 0.34904(4) 1.02977(5) 0.0148(2) Uani 1 1 d .
V14 V 0.52930(4) 0.10688(4) 0.82022(5) 0.0143(2) Uani 1 1 d .
V15 V 0.74105(4) 0.38852(4) 0.94395(5) 0.0136(2) Uani 1 1 d .
V16 V 0.53173(4) 0.39128(4) 0.63345(5) 0.0147(2) Uani 1 1 d .
O21 O 0.58889(16) 0.43264(16) 0.6992(2) 0.0174(9) Uani 1 1 d .

loop_
_atom_site_aniso_label
_atom_site_aniso_U_11
_atom_site_aniso_U_22
_atom_site_aniso_U_33
_atom_site_aniso_U_23
_atom_site_aniso_U_13
_atom_site_aniso_U_12
As1 0.0108(3) 0.0160(3) 0.0172(3) -0.0022(2) 0.0029(2) -0.0021(2)
As2 0.0122(3) 0.0158(3) 0.0176(3) 0.0037(2) 0.0045(2) 0.0012(2)
As3 0.0119(3) 0.0130(3) 0.0169(3) -0.0004(2) 0.0057(2) 0.0007(2)
As4 0.0164(3) 0.0116(3) 0.0191(3) -0.0007(2) 0.0028(2) -0.0007(2)
As5 0.0134(3) 0.0116(3) 0.0218(3) 0.0000(2) 0.0056(2) 0.0012(2)
As6 0.0114(3) 0.0143(3) 0.0200(3) 0.0029(2) 0.0063(2) 0.0016(2)
As7 0.0125(3) 0.0107(3) 0.0214(3) 0.0006(2) 0.0069(2) 0.0012(2)
As8 0.0146(3) 0.0112(3) 0.0158(3) -0.0009(2) 0.0036(2) -0.0016(2)
C1 0.012(3) 0.026(4) 0.031(4) 0.009(3) 0.008(3) -0.001(3)
C2 0.034(4) 0.031(4) 0.030(4) 0.008(3) 0.016(3) 0.009(3)
C3 0.048(5) 0.026(4) 0.050(5) 0.013(3) 0.030(4) 0.016(3)
C4 0.019(4) 0.029(4) 0.065(5) 0.020(4) 0.012(4) 0.000(3)
C5 0.021(4) 0.045(5) 0.057(5) 0.030(4) -0.007(4) -0.012(3)
C6 0.027(4) 0.033(4) 0.035(4) 0.010(3) 0.003(3) -0.013(3)
C7 0.017(3) 0.028(4) 0.015(3) -0.004(3) 0.010(2) -0.002(3)
C8 0.035(4) 0.021(4) 0.020(3) 0.000(3) 0.004(3) -0.007(3)
C9 0.040(4) 0.019(3) 0.032(4) 0.003(3) 0.012(3) -0.009(3)
C10 0.037(4) 0.023(4) 0.044(4) -0.011(3) 0.020(4) -0.004(3)
C11 0.015(3) 0.025(4) 0.043(4) -0.007(3) 0.001(3) 0.001(3)
C12 0.022(3) 0.021(3) 0.034(4) -0.004(3) 0.008(3) 0.005(3)
C13 0.019(3) 0.018(3) 0.016(3) 0.001(2) 0.003(2) 0.000(2)
C14 0.023(4) 0.029(4) 0.030(4) -0.001(3) 0.014(3) -0.004(3)
C15 0.019(3) 0.034(4) 0.044(4) 0.005(3) 0.019(3) 0.000(3)
C16 0.029(4) 0.031(4) 0.038(4) 0.007(3) 0.005(3) -0.013(3)
C17 0.054(5) 0.026(4) 0.036(4) -0.008(3) 0.018(4) -0.016(4)
C18 0.038(4) 0.035(4) 0.034(4) -0.005(3) 0.024(3) -0.016(3)
C19 0.022(3) 0.023(3) 0.013(3) -0.001(2) 0.004(2) -0.003(3)
C20 0.031(4) 0.019(3) 0.036(4) -0.001(3) 0.014(3) 0.000(3)
C21 0.043(4) 0.029(4) 0.042(4) 0.000(3) 0.021(4) -0.015(3)
C22 0.028(4) 0.055(6) 0.042(4) -0.006(4) 0.020(4) -0.010(4)
C23 0.027(4) 0.041(5) 0.053(5) 0.001(4) 0.015(3) 0.006(3)
C24 0.026(4) 0.031(4) 0.041(4) 0.002(3) 0.016(3) -0.001(3)
C25 0.024(3) 0.016(3) 0.049(4) 0.000(3) 0.024(3) 0.004(3)
C26 0.038(4) 0.042(5) 0.041(4) -0.011(4) 0.022(4) -0.010(4)
C27 0.058(6) 0.067(6) 0.063(6) -0.018(5) 0.044(5) -0.017(5)
C28 0.047(5) 0.039(5) 0.083(7) -0.007(5) 0.046(5) 0.001(4)
C29 0.041(5) 0.071(7) 0.115(10) 0.043(7) 0.054(6) 0.029(5)
C30 0.031(4) 0.054(5) 0.050(5) 0.011(4) 0.021(4) 0.010(4)
C31 0.014(3) 0.020(3) 0.014(3) -0.002(2) 0.003(2) 0.004(2)
C32 0.022(3) 0.022(3) 0.029(4) 0.003(3) 0.009(3) 0.004(3)
C33 0.038(4) 0.022(4) 0.038(4) 0.004(3) 0.012(3) 0.005(3)
C34 0.025(4) 0.021(4) 0.033(4) -0.008(3) 0.000(3) 0.013(3)
C35 0.011(3) 0.027(4) 0.044(4) 0.001(3) 0.005(3) 0.012(3)
C36 0.018(3) 0.022(3) 0.028(3) -0.002(3) 0.008(3) -0.002(3)
C37 0.016(3) 0.020(3) 0.022(3) 0.001(3) 0.007(3) -0.003(2)
C38 0.027(4) 0.041(4) 0.026(4) 0.010(3) 0.010(3) 0.016(3)
C39 0.033(4) 0.043(5) 0.034(4) 0.010(3) 0.011(3) 0.015(4)
C40 0.032(4) 0.042(5) 0.031(4) 0.010(3) -0.001(3) 0.007(3)
C41 0.038(5) 0.077(7) 0.027(4) 0.002(4) 0.007(3) 0.014(4)
C42 0.034(4) 0.053(5) 0.032(4) 0.003(4) 0.010(3) 0.020(4)
C43 0.020(3) 0.021(3) 0.017(3) -0.003(3) -0.002(3) -0.003(3)
C44 0.050(5) 0.063(6) 0.032(4) -0.007(4) 0.003(4) -0.031(5)
C45 0.097(9) 0.075(8) 0.022(4) -0.002(5) 0.005(5) -0.023(7)
C46 0.044(5) 0.032(4) 0.032(4) -0.014(3) -0.008(4) -0.005(4)
C47 0.019(4) 0.049(5) 0.047(5) -0.009(4) -0.003(3) -0.012(3)
C48 0.022(4) 0.042(5) 0.029(4) -0.007(3) 0.007(3) -0.004(3)
C49 0.020(3) 0.032(4) 0.058(5) -0.008(4) 0.017(3) 0.005(3)
C60 0.026(4) 0.034(4) 0.029(4) -0.008(3) 0.006(3) -0.008(3)
C50 0.037(4) 0.031(4) 0.035(4) -0.013(3) 0.000(3) 0.020(3)
C51 0.072(8) 0.171(16) 0.101(10) -0.032(10) 0.057(8) -0.048(9)
C52 0.099(10) 0.055(8) 0.200(18) -0.044(10) -0.067(11) 0.040(8)
C53 0.086(9) 0.129(12) 0.059(7) -0.014(7) 0.031(6) -0.057(8)
C54 0.118(12) 0.189(19) 0.049(7) 0.053(10) -0.007(8) 0.007(12)
C55 0.052(6) 0.060(6) 0.048(5) 0.019(5) -0.026(5) -0.018(5)
C56 0.048(5) 0.027(4) 0.102(8) 0.028(5) 0.048(5) 0.020(4)
C57 0.043(5) 0.042(5) 0.049(5) -0.023(4) -0.003(4) 0.005(4)
C58 0.031(4) 0.022(4) 0.070(6) -0.012(4) 0.023(4) -0.011(3)
C59 0.040(4) 0.020(3) 0.027(4) -0.003(3) 0.005(3) -0.001(3)
C61 0.054(8) 0.188(19) 0.147(14) 0.026(13) 0.059(9) 0.003(9)
C62 0.125(9) 0.123(10) 0.134(10) -0.004(8) 0.034(8) -0.020(8)
C63 0.149(10) 0.157(11) 0.160(11) -0.029(8) 0.069(8) -0.023(8)
C64 0.077(6) 0.021(4) 0.063(6) -0.007(4) 0.037(5) -0.001(4)
C66 0.065(7) 0.107(10) 0.065(7) 0.024(7) 0.024(6) -0.002(7)
C65 0.118(9) 0.110(9) 0.153(10) 0.045(8) 0.031(7) -0.019(7)
C67 0.143(10) 0.115(9) 0.103(8) -0.016(7) 0.043(7) 0.006(8)
C69 0.104(8) 0.094(8) 0.112(8) 0.017(7) 0.056(7) -0.014(6)
C70 0.26(2) 0.074(11) 0.098(12) -0.019(9) 0.007(14) 0.007(14)
C68 0.137(12) 0.068(8) 0.093(9) -0.004(7) 0.068(9) 0.012(8)
C71 0.050(6) 0.080(8) 0.040(5) 0.021(5) 0.012(4) 0.006(5)
C72 0.051(6) 0.076(8) 0.109(10) 0.019(7) 0.042(6) 0.003(5)
C73 0.077(7) 0.055(6) 0.053(6) -0.004(5) 0.010(5) -0.005(5)
N1 0.018(3) 0.030(3) 0.033(3) -0.009(3) 0.006(2) -0.001(2)
N2 0.071(7) 0.147(11) 0.100(8) 0.066(8) 0.027(6) -0.007(7)
N3 0.091(6) 0.056(5) 0.042(4) 0.005(4) 0.040(4) 0.003(4)
N4 0.015(3) 0.034(4) 0.040(3) 0.023(3) 0.002(2) 0.006(2)
N5 0.018(3) 0.023(3) 0.040(3) -0.019(3) 0.011(2) -0.002(2)
N6 0.016(3) 0.018(3) 0.022(3) -0.007(2) 0.002(2) 0.001(2)
N7 0.115(8) 0.072(6) 0.146(8) -0.008(6) 0.002(7) -0.020(6)
N8 0.074(7) 0.099(9) 0.142(11) -0.039(8) 0.008(7) 0.035(6)
N9 0.056(5) 0.053(5) 0.067(5) -0.034(4) 0.029(4) -0.008(4)
N10 0.118(7) 0.086(7) 0.112(7) -0.010(6) 0.037(6) 0.013(6)
N11 0.053(5) 0.054(5) 0.052(5) -0.003(4) 0.014(4) -0.011(4)
O1 0.015(2) 0.016(2) 0.024(2) 0.0046(18) 0.0062(18) 0.0046(17)
O2 0.014(2) 0.014(2) 0.020(2) 0.0011(17) 0.0062(17) -0.0016(16)
O3 0.019(2) 0.013(2) 0.022(2) 0.0045(18) 0.0122(18) 0.0034(17)
O4 0.012(2) 0.013(2) 0.022(2) -0.0014(17) 0.0030(17) 0.0024(16)
O5 0.015(2) 0.011(2) 0.024(2) 0.0027(17) 0.0096(18) 0.0025(16)
O6 0.019(2) 0.014(2) 0.029(2) 0.0015(18) 0.0135(19) 0.0030(17)
O7 0.015(2) 0.012(2) 0.021(2) -0.0030(17) 0.0053(17) -0.0021(16)
O8 0.017(2) 0.014(2) 0.022(2) 0.0010(17) 0.0103(17) 0.0001(17)
O9 0.018(2) 0.015(2) 0.026(2) -0.0041(18) 0.0063(18) -0.0028(17)
O10 0.020(2) 0.023(2) 0.023(2) -0.0028(19) 0.0052(18) 0.0044(18)
O11 0.013(2) 0.015(2) 0.022(2) -0.0004(17) 0.0071(17) 0.0000(16)
O12 0.016(2) 0.014(2) 0.020(2) 0.0024(17) 0.0006(17) 0.0013(16)
O13 0.014(2) 0.022(2) 0.017(2) -0.0013(18) 0.0005(17) -0.0038(17)
O14 0.013(2) 0.019(2) 0.023(2) -0.0010(18) 0.0076(17) 0.0055(17)
O15 0.015(2) 0.013(2) 0.016(2) -0.0007(16) 0.0025(17) -0.0015(16)
O16 0.017(2) 0.015(2) 0.022(2) 0.0009(17) 0.0062(17) 0.0043(17)
O17 0.015(2) 0.016(2) 0.023(2) -0.0002(18) 0.0089(18) -0.0004(17)
O18 0.014(2) 0.012(2) 0.019(2) -0.0020(16) 0.0035(17) 0.0012(16)
O19 0.017(2) 0.015(2) 0.028(3) 0.0013(18) 0.0124(19) -0.0002(17)
O20 0.019(2) 0.013(2) 0.029(2) -0.0064(18) 0.0132(19) -0.0035(17)
O22 0.014(2) 0.019(2) 0.016(2) 0.0034(17) 0.0077(16) -0.0010(16)
O23 0.013(2) 0.010(2) 0.022(2) -0.0009(17) 0.0001(17) -0.0030(16)
O24 0.016(2) 0.018(2) 0.025(2) -0.0021(18) 0.0104(18) 0.0010(17)
O26 0.016(2) 0.015(2) 0.019(2) -0.0007(17) 0.0052(17) 0.0014(16)
O27 0.013(2) 0.011(2) 0.025(2) -0.0015(17) 0.0020(17) 0.0049(16)
O28 0.020(2) 0.014(2) 0.024(2) 0.0019(18) 0.0018(18) 0.0032(18)
O29 0.021(2) 0.014(2) 0.021(2) 0.0050(17) 0.0109(18) 0.0017(17)
O30 0.011(2) 0.025(2) 0.019(2) 0.0042(18) 0.0045(17) 0.0056(17)
O31 0.010(2) 0.025(2) 0.020(2) -0.0027(18) 0.0007(17) -0.0077(17)
O32 0.023(2) 0.010(2) 0.037(3) 0.0052(19) 0.015(2) 0.0035(17)
O33 0.013(2) 0.021(2) 0.028(2) 0.011(2) 0.0066(18) 0.0055(18)
O34 0.010(2) 0.018(2) 0.029(2) 0.0003(18) 0.0068(18) -0.0029(17)
O35 0.017(2) 0.021(2) 0.024(2) -0.0035(18) 0.0063(18) 0.0072(18)
O36 0.019(2) 0.014(2) 0.019(2) 0.0036(17) -0.0016(17) -0.0037(17)
O37 0.018(2) 0.017(2) 0.035(3) 0.0060(19) 0.0138(19) 0.0015(18)
O38 0.018(2) 0.023(2) 0.027(2) -0.0016(19) 0.0053(18) 0.0107(18)
O39 0.013(2) 0.017(2) 0.020(2) 0.0038(17) 0.0038(17) 0.0015(16)
O40 0.025(2) 0.024(2) 0.027(2) 0.008(2) 0.009(2) -0.0010(19)
O41 0.015(2) 0.017(2) 0.023(2) 0.0064(18) 0.0078(18) -0.0019(17)
O42 0.025(2) 0.026(2) 0.022(2) 0.0079(19) 0.0094(19) 0.0038(19)
O43 0.019(2) 0.012(2) 0.025(2) -0.0013(17) 0.0093(18) 0.0012(17)
O44 0.021(2) 0.011(2) 0.034(3) -0.0063(18) 0.0141(19) -0.0020(17)
O45 0.015(2) 0.014(2) 0.028(2) 0.0021(18) 0.0058(18) 0.0005(17)
O46 0.026(2) 0.016(2) 0.020(2) -0.0012(18) 0.0062(19) 0.0014(18)
O47 0.021(2) 0.019(2) 0.024(2) -0.0048(18) 0.0077(19) -0.0058(18)
O48 0.027(2) 0.018(2) 0.023(2) 0.0025(19) -0.0021(19) -0.0016(19)
O49 0.022(2) 0.013(2) 0.028(2) -0.0055(18) 0.0038(19) 0.0015(17)
O50 0.016(2) 0.024(2) 0.028(2) 0.002(2) 0.0052(19) 0.0042(18)
O51 0.011(2) 0.025(2) 0.027(2) 0.0097(19) 0.0046(18) -0.0024(18)
O52 0.019(2) 0.021(2) 0.021(2) 0.0045(19) 0.0023(18) -0.0032(18)
O53 0.022(2) 0.019(2) 0.015(2) -0.0023(17) 0.0061(17) -0.0021(18)
O54 0.025(2) 0.028(3) 0.037(3) -0.009(2) 0.021(2) -0.005(2)
O55 0.018(2) 0.012(2) 0.023(2) -0.0005(17) 0.0030(18) -0.0015(17)
O56 0.027(2) 0.030(3) 0.024(2) -0.004(2) 0.011(2) -0.002(2)
O58 0.018(2) 0.028(3) 0.017(2) -0.0056(19) -0.0035(18) 0.0015(19)
O59 0.055(4) 0.118(7) 0.069(5) 0.020(5) 0.027(4) 0.005(4)
O60 0.062(4) 0.069(5) 0.051(4) -0.032(3) 0.022(3) -0.009(3)
O61 0.107(6) 0.120(7) 0.086(5) -0.041(5) 0.035(5) -0.007(5)
O1W 0.088(6) 0.155(10) 0.063(5) 0.028(5) 0.029(5) 0.039(6)
O2W 0.097(6) 0.161(10) 0.074(6) 0.050(6) 0.044(5) 0.050(6)
O3W 0.202(13) 0.125(10) 0.117(9) 0.026(7) 0.089(9) 0.013(9)
O4W 0.267(17) 0.115(10) 0.273(17) 0.133(11) 0.209(16) 0.090(10)
O5W 0.074(16) 0.67(10) 0.24(4) 0.13(5) 0.09(2) 0.16(3)
V1 0.0133(5) 0.0136(5) 0.0171(5) 0.0041(4) 0.0063(4) 0.0021(4)
V2 0.0157(5) 0.0135(5) 0.0164(5) 0.0030(4) 0.0038(4) -0.0020(4)
V3 0.0135(5) 0.0115(5) 0.0135(5) -0.0002(4) 0.0023(4) 0.0012(4)
V4 0.0118(5) 0.0091(5) 0.0186(5) 0.0022(4) 0.0015(4) -0.0010(4)
V5 0.0124(5) 0.0092(5) 0.0214(5) 0.0029(4) 0.0079(4) 0.0012(4)
V6 0.0132(5) 0.0126(5) 0.0199(5) 0.0001(4) 0.0092(4) -0.0005(4)
V7 0.0139(5) 0.0129(5) 0.0162(5) -0.0019(4) 0.0046(4) 0.0029(4)
V8 0.0128(5) 0.0109(5) 0.0147(5) -0.0020(4) 0.0015(4) 0.0014(4)
V9 0.0138(5) 0.0110(5) 0.0215(5) -0.0021(4) 0.0092(4) -0.0012(4)
V10 0.0125(5) 0.0115(5) 0.0200(5) 0.0008(4) 0.0085(4) 0.0008(4)
V11 0.0139(5) 0.0118(5) 0.0143(5) 0.0004(4) -0.0005(4) -0.0011(4)
V12 0.0094(5) 0.0114(5) 0.0196(5) 0.0003(4) 0.0027(4) 0.0017(4)
V13 0.0155(5) 0.0147(5) 0.0155(5) -0.0032(4) 0.0072(4) -0.0028(4)
V14 0.0096(5) 0.0127(5) 0.0182(5) 0.0010(4) 0.0020(4) -0.0014(4)
V15 0.0116(5) 0.0104(5) 0.0187(5) -0.0013(4) 0.0053(4) -0.0007(4)
V16 0.0110(5) 0.0121(5) 0.0218(5) 0.0004(4) 0.0069(4) 0.0013(4)
O21 0.012(2) 0.020(2) 0.021(2) -0.0022(18) 0.0059(17) -0.0026(17)

loop_
_atom_type_symbol
_atom_type_description
_atom_type_scat_dispersion_real
_atom_type_scat_dispersion_imag
_atom_type_scat_source
C C 0.0033 0.0016 'International Tables Vol C Tables 4.2.6.8 and 6.1.1.4'
H H 0.0000 0.0000 'International Tables Vol C Tables 4.2.6.8 and 6.1.1.4'
As As 0.0499 2.0058 'International Tables Vol C Tables 4.2.6.8 and 6.1.1.4'
N N 0.0061 0.0033 'International Tables Vol C Tables 4.2.6.8 and 6.1.1.4'
O O 0.0106 0.0060 'International Tables Vol C Tables 4.2.6.8 and 6.1.1.4'
V V 0.3005 0.5294 'International Tables Vol C Tables 4.2.6.8 and 6.1.1.4'

loop_
_geom_angle_atom_site_label_1
_geom_angle_atom_site_label_2
_geom_angle_atom_site_label_3
_geom_angle
O13 As1 O47 106.5(2)
O13 As1 O31 106.9(2)
O47 As1 O31 114.9(2)
O13 As1 C1 110.4(2)
O47 As1 C1 110.3(3)
O31 As1 C1 107.8(2)
O33 As2 O30 115.1(2)
O33 As2 O1 108.3(2)
O30 As2 O1 107.9(2)
O33 As2 C7 109.8(2)
O30 As2 C7 107.3(2)
O1 As2 C7 108.2(2)
O35 As3 O29 107.6(2)
O35 As3 O24 115.0(2)
O29 As3 O24 106.5(2)
O35 As3 C13 110.4(2)
O29 As3 C13 109.8(2)
O24 As3 C13 107.5(2)
O46 As4 O28 106.6(2)
O46 As4 O55 113.8(2)
O28 As4 O55 108.2(2)
O46 As4 C19 110.6(2)
O28 As4 C19 109.3(3)
O55 As4 C19 108.2(2)
O52 As5 O27 105.1(2)
O52 As5 O16 114.3(2)
O27 As5 O16 110.2(2)
O52 As5 C25 110.2(3)
O27 As5 C25 109.5(2)
O16 As5 C25 107.5(3)
O51 As6 O41 116.3(2)
O51 As6 O20 107.2(2)
O41 As6 O20 107.5(2)
O51 As6 C31 109.3(2)
O41 As6 C31 107.7(2)
O20 As6 C31 108.6(2)
O6 As7 O19 105.6(2)
O6 As7 O14 108.8(2)
O19 As7 O14 113.8(2)
O6 As7 C37 110.7(2)
O19 As7 C37 109.9(2)
O14 As7 C37 108.1(2)
O45 As8 O3 104.1(2)
O45 As8 O7 109.8(2)
O3 As8 O7 113.0(2)
O45 As8 C43 110.5(2)
O3 As8 C43 110.3(3)
O7 As8 C43 109.1(2)
C2 C1 C6 120.4(7)
C2 C1 As1 119.1(5)
C6 C1 As1 120.4(6)
C1 C2 C3 119.1(7)
C1 C2 H2A 120.5
C3 C2 H2A 120.5
C4 C3 C2 121.8(8)
C4 C3 H3A 119.1
C2 C3 H3A 119.1
C3 C4 C5 119.2(7)
C3 C4 H4A 120.4
C5 C4 H4A 120.4
C4 C5 C6 121.1(7)
C4 C5 H5A 119.4
C6 C5 H5A 119.4
C1 C6 C5 118.4(8)
C1 C6 H6A 120.8
C5 C6 H6A 120.8
C12 C7 C8 120.9(6)
C12 C7 As2 120.6(5)
C8 C7 As2 118.5(5)
C7 C8 C9 120.2(6)
C7 C8 H8A 119.9
C9 C8 H8A 119.9
C10 C9 C8 119.3(7)
C10 C9 H9A 120.4
C8 C9 H9A 120.4
C11 C10 C9 120.8(7)
C11 C10 H10A 119.6
C9 C10 H10A 119.6
C10 C11 C12 121.2(7)
C10 C11 H11A 119.4
C12 C11 H11A 119.4
C7 C12 C11 117.5(7)
C7 C12 H12A 121.2
C11 C12 H12A 121.2
C18 C13 C14 119.0(6)
C18 C13 As3 118.8(5)
C14 C13 As3 122.2(5)
C15 C14 C13 120.6(6)
C15 C14 H14A 119.7
C13 C14 H14A 119.7
C14 C15 C16 121.0(6)
C14 C15 H15A 119.5
C16 C15 H15A 119.5
C15 C16 C17 119.0(7)
C15 C16 H16A 120.5
C17 C16 H16A 120.5
C18 C17 C16 119.5(7)
C18 C17 H17A 120.3
C16 C17 H17A 120.3
C17 C18 C13 120.8(7)
C17 C18 H18A 119.6
C13 C18 H18A 119.6
C20 C19 C24 120.7(6)
C20 C19 As4 119.4(5)
C24 C19 As4 119.8(5)
C19 C20 C21 119.0(7)
C19 C20 H20A 120.5
C21 C20 H20A 120.5
C20 C21 C22 119.0(7)
C20 C21 H21A 120.5
C22 C21 H21A 120.5
C23 C22 C21 121.1(7)
C23 C22 H22A 119.5
C21 C22 H22A 119.5
C22 C23 C24 121.3(7)
C22 C23 H23A 119.4
C24 C23 H23A 119.4
C23 C24 C19 118.9(7)
C23 C24 H24A 120.5
C19 C24 H24A 120.5
C30 C25 C26 119.2(7)
C30 C25 As5 121.5(6)
C26 C25 As5 119.3(5)
C27 C26 C25 118.4(8)
C27 C26 H26A 120.8
C25 C26 H26A 120.8
C28 C27 C26 121.8(9)
C28 C27 H27A 119.1
C26 C27 H27A 119.1
C29 C28 C27 118.9(8)
C29 C28 H28A 120.6
C27 C28 H28A 120.6
C28 C29 C30 122.7(9)
C28 C29 H29A 118.7
C30 C29 H29A 118.7
C25 C30 C29 119.0(9)
C25 C30 H30A 120.5
C29 C30 H30A 120.5
C36 C31 C32 121.4(6)
C36 C31 As6 119.7(5)
C32 C31 As6 118.8(5)
C31 C32 C33 119.6(6)
C31 C32 H32A 120.2
C33 C32 H32A 120.2
C34 C33 C32 120.0(7)
C34 C33 H33A 120.0
C32 C33 H33A 120.0
C33 C34 C35 120.4(6)
C33 C34 H34A 119.8
C35 C34 H34A 119.8
C36 C35 C34 118.9(6)
C36 C35 H35A 120.5
C34 C35 H35A 120.5
C31 C36 C35 119.7(6)
C31 C36 H36A 120.2
C35 C36 H36A 120.2
C38 C37 C42 120.5(6)
C38 C37 As7 121.1(5)
C42 C37 As7 118.4(5)
C37 C38 C39 120.0(7)
C37 C38 H38A 120.0
C39 C38 H38A 120.0
C40 C39 C38 119.4(7)
C40 C39 H39A 120.3
C38 C39 H39A 120.3
C39 C40 C41 122.2(7)
C39 C40 H40A 118.9
C41 C40 H40A 118.9
C40 C41 C42 118.5(7)
C40 C41 H41A 120.8
C42 C41 H41A 120.8
C41 C42 C37 119.4(7)
C41 C42 H42A 120.3
C37 C42 H42A 120.3
C44 C43 C48 122.3(6)
C44 C43 As8 118.1(5)
C48 C43 As8 119.7(5)
C43 C44 C45 117.8(8)
C43 C44 H44A 121.1
C45 C44 H44A 121.1
C46 C45 C44 120.2(9)
C46 C45 H45A 119.9
C44 C45 H45A 119.9
C47 C46 C45 120.5(7)
C47 C46 H46A 119.8
C45 C46 H46A 119.8
C46 C47 C48 121.1(7)
C46 C47 H47A 119.5
C48 C47 H47A 119.5
C43 C48 C47 118.1(7)
C43 C48 H48A 120.9
C47 C48 H48A 120.9
N1 C49 H49A 109.5
N1 C49 H49B 109.5
H49A C49 H49B 109.5
N1 C49 H49C 109.5
H49A C49 H49C 109.5
H49B C49 H49C 109.5
N6 C60 H60A 109.5
N6 C60 H60B 109.5
H60A C60 H60B 109.5
N6 C60 H60C 109.5
H60A C60 H60C 109.5
H60B C60 H60C 109.5
N1 C50 H50A 109.5
N1 C50 H50B 109.5
H50A C50 H50B 109.5
N1 C50 H50C 109.5
H50A C50 H50C 109.5
H50B C50 H50C 109.5
N2 C51 H51A 109.5
N2 C51 H51B 109.5
H51A C51 H51B 109.5
N2 C51 H51C 109.5
H51A C51 H51C 109.5
H51B C51 H51C 109.5
N2 C52 H52A 109.5
N2 C52 H52B 109.5
H52A C52 H52B 109.5
N2 C52 H52C 109.5
H52A C52 H52C 109.5
H52B C52 H52C 109.5
N3 C53 H53A 109.5
N3 C53 H53B 109.5
H53A C53 H53B 109.5
N3 C53 H53C 109.5
H53A C53 H53C 109.5
H53B C53 H53C 109.5
N3 C54 H54A 109.5
N3 C54 H54B 109.5
H54A C54 H54B 109.5
N3 C54 H54C 109.5
H54A C54 H54C 109.5
H54B C54 H54C 109.5
N4 C55 H55A 109.5
N4 C55 H55B 109.5
H55A C55 H55B 109.5
N4 C55 H55C 109.5
H55A C55 H55C 109.5
H55B C55 H55C 109.5
N4 C56 H56A 109.5
N4 C56 H56B 109.5
H56A C56 H56B 109.5
N4 C56 H56C 109.5
H56A C56 H56C 109.5
H56B C56 H56C 109.5
N5 C57 H57A 109.5
N5 C57 H57B 109.5
H57A C57 H57B 109.5
N5 C57 H57C 109.5
H57A C57 H57C 109.5
H57B C57 H57C 109.5
N5 C58 H58A 109.5
N5 C58 H58B 109.5
H58A C58 H58B 109.5
N5 C58 H58C 109.5
H58A C58 H58C 109.5
H58B C58 H58C 109.5
N6 C59 H59A 109.5
N6 C59 H59B 109.5
H59A C59 H59B 109.5
N6 C59 H59C 109.5
H59A C59 H59C 109.5
H59B C59 H59C 109.5
N7 C61 H61A 109.5
N7 C61 H61B 109.5
H61A C61 H61B 109.5
N7 C61 H61C 109.5
H61A C61 H61C 109.5
H61B C61 H61C 109.5
N7 C62 H62A 109.5
N7 C62 H62B 109.5
H62A C62 H62B 109.5
N7 C62 H62C 109.5
H62A C62 H62C 109.5
H62B C62 H62C 109.5
N8 C63 H63A 109.5
N8 C63 H63B 109.5
H63A C63 H63B 109.5
N8 C63 H63C 109.5
H63A C63 H63C 109.5
H63B C63 H63C 109.5
N8 C64 H64A 109.5
N8 C64 H64B 109.5
H64A C64 H64B 109.5
N8 C64 H64C 109.5
H64A C64 H64C 109.5
H64B C64 H64C 109.5
O60 C66 N9 117.9(10)
O60 C66 H66A 121.0
N9 C66 H66A 121.0
N9 C65 H65A 109.5
N9 C65 H65B 109.5
H65A C65 H65B 109.5
N9 C65 H65C 109.5
H65A C65 H65C 109.5
H65B C65 H65C 109.5
N9 C67 H67A 109.5
N9 C67 H67B 109.5
H67A C67 H67B 109.5
N9 C67 H67C 109.5
H67A C67 H67C 109.5
H67B C67 H67C 109.5
O61 C69 N10 120.8(15)
O61 C69 H69A 119.6
N10 C69 H69A 119.6
N10 C70 H70A 109.5
N10 C70 H70B 109.5
H70A C70 H70B 109.5
N10 C70 H70C 109.5
H70A C70 H70C 109.5
H70B C70 H70C 109.5
N10 C68 H68A 109.5
N10 C68 H68B 109.5
H68A C68 H68B 109.5
N10 C68 H68C 109.5
H68A C68 H68C 109.5
H68B C68 H68C 109.5
O59 C71 N11 126.0(9)
O59 C71 H71A 117.0
N11 C71 H71A 117.0
N11 C72 H72A 109.5
N11 C72 H72B 109.5
H72A C72 H72B 109.5
N11 C72 H72C 109.5
H72A C72 H72C 109.5
H72B C72 H72C 109.5
N11 C73 H73A 109.5
N11 C73 H73B 109.5
H73A C73 H73B 109.5
N11 C73 H73C 109.5
H73A C73 H73C 109.5
H73B C73 H73C 109.5
C50 N1 C49 114.4(6)
C50 N1 H1A 108.7
C49 N1 H1A 108.7
C50 N1 H1B 108.7
C49 N1 H1B 108.7
H1A N1 H1B 107.6
C51 N2 C52 120.4(13)
C51 N2 H2B 107.2
C52 N2 H2B 107.2
C51 N2 H2C 107.2
C52 N2 H2C 107.2
H2B N2 H2C 106.9
C53 N3 C54 110.7(11)
C53 N3 H3B 109.5
C54 N3 H3B 109.5
C53 N3 H3C 109.5
C54 N3 H3C 109.5
H3B N3 H3C 108.1
C55 N4 C56 112.0(7)
C55 N4 H4B 109.2
C56 N4 H4B 109.2
C55 N4 H4C 109.2
C56 N4 H4C 109.2
H4B N4 H4C 107.9
C58 N5 C57 113.7(6)
C58 N5 H5B 108.8
C57 N5 H5B 108.8
C58 N5 H5C 108.8
C57 N5 H5C 108.8
H5B N5 H5C 107.7
C60 N6 C59 112.7(5)
C60 N6 H6B 109.1
C59 N6 H6B 109.1
C60 N6 H6C 109.1
C59 N6 H6C 109.1
H6B N6 H6C 107.8
C62 N7 C61 108.0(12)
C62 N7 H7A 110.1
C61 N7 H7A 110.1
C62 N7 H7B 110.1
C61 N7 H7B 110.1
H7A N7 H7B 108.4
C63 N8 C64 111.4(13)
C63 N8 H8B 109.4
C64 N8 H8B 109.4
C63 N8 H8C 109.4
C64 N8 H8C 109.4
H8B N8 H8C 108.0
C65 N9 C66 133.2(12)
C65 N9 C67 115.3(13)
C66 N9 C67 111.4(11)
C69 N10 C70 125.9(15)
C69 N10 C68 120.2(13)
C70 N10 C68 113.9(13)
C71 N11 C73 122.7(8)
C71 N11 C72 121.2(9)
C73 N11 C72 115.8(8)
As2 O1 V14 130.4(2)
V9 O2 V13 94.50(17)
V9 O2 V15 102.70(18)
V13 O2 V15 149.1(2)
As8 O3 V15 129.1(2)
V7 O4 V12 146.6(2)
V7 O4 V8 94.67(17)
V12 O4 V8 101.94(19)
V5 O5 V1 94.14(17)
V5 O5 V16 103.07(19)
V1 O5 V16 150.3(2)
As7 O6 V3 136.7(2)
As8 O7 V13 127.3(2)
V9 O8 V6 153.7(2)
V9 O8 V13 95.90(18)
V6 O8 V13 105.1(2)
V5 O11 V1 96.24(18)
V5 O11 V10 154.0(2)
V1 O11 V10 104.34(19)
V2 O12 V4 95.14(18)
V2 O12 V11 105.2(2)
V4 O12 V11 153.6(2)
As1 O13 V12 132.9(3)
As7 O14 V1 128.3(2)
V4 O15 V2 95.04(18)
V4 O15 V14 104.01(19)
V2 O15 V14 152.9(2)
As5 O16 V7 129.4(2)
V15 O17 V9 101.28(19)
V8 O18 V3 142.9(2)
V8 O18 V7 94.47(17)
V3 O18 V7 102.60(19)
As7 O19 V16 127.9(2)
As6 O20 V16 128.6(2)
V13 O22 V6 99.48(18)
V8 O23 V12 100.98(19)
As3 O24 V5 133.2(2)
V7 O26 V3 100.41(19)
As5 O27 V10 138.8(2)
As4 O28 V6 137.3(3)
As3 O29 V15 131.1(2)
As2 O30 V8 132.3(2)
As1 O31 V4 133.1(2)
As2 O33 V3 137.5(2)
As3 O35 V10 134.1(2)
V14 O39 V4 101.44(19)
As6 O41 V9 134.2(2)
V10 O43 V1 100.97(19)
As8 O45 V11 138.2(2)
As4 O46 V14 128.5(2)
As1 O47 V11 130.8(2)
As6 O51 V6 134.2(2)
As5 O52 V12 132.5(3)
V11 O53 V2 99.68(18)
As4 O55 V2 128.5(2)
O42 V1 O11 115.5(2)
O42 V1 O5 103.9(2)
O11 V1 O5 83.92(17)
O42 V1 O14 112.2(2)
O11 V1 O14 132.02(18)
O5 V1 O14 89.93(17)
O42 V1 O43 105.3(2)
O11 V1 O43 77.43(17)
O5 V1 O43 150.03(17)
O14 V1 O43 85.51(17)
O42 V1 V5 110.97(17)
O11 V1 V5 41.74(12)
O5 V1 V5 42.87(13)
O14 V1 V5 121.93(13)
O43 V1 V5 117.80(13)
O42 V1 V10 117.39(17)
O11 V1 V10 38.02(12)
O5 V1 V10 118.13(13)
O14 V1 V10 112.02(13)
O43 V1 V10 39.42(12)
V5 V1 V10 78.83(4)
O40 V2 O12 114.5(2)
O40 V2 O15 106.9(2)
O12 V2 O15 83.72(17)
O40 V2 O55 111.2(2)
O12 V2 O55 133.81(18)
O15 V2 O55 89.90(17)
O40 V2 O53 103.4(2)
O12 V2 O53 77.48(17)
O15 V2 O53 148.86(17)
O55 V2 O53 85.59(18)
O40 V2 V4 110.89(18)
O12 V2 V4 42.46(12)
O15 V2 V4 42.32(12)
O55 V2 V4 123.47(13)
O53 V2 V4 118.66(12)
O40 V2 V11 116.50(17)
O12 V2 V11 37.61(12)
O15 V2 V11 116.66(13)
O55 V2 V11 112.62(13)
O53 V2 V11 39.95(12)
V4 V2 V11 79.01(4)
O58 V3 O18 106.7(2)
O58 V3 O33 101.1(2)
O18 V3 O33 90.69(17)
O58 V3 O6 109.0(2)
O18 V3 O6 144.14(18)
O33 V3 O6 86.00(18)
O58 V3 O26 105.0(2)
O18 V3 O26 78.39(17)
O33 V3 O26 153.64(18)
O6 V3 O26 89.03(17)
O58 V3 V7 113.68(17)
O18 V3 V7 38.85(12)
O33 V3 V7 123.90(12)
O6 V3 V7 119.12(13)
O26 V3 V7 39.74(12)
O36 V4 O15 113.3(2)
O36 V4 O12 107.02(19)
O15 V4 O12 83.97(17)
O36 V4 O31 111.7(2)
O15 V4 O31 134.45(18)
O12 V4 O31 89.57(18)
O36 V4 O39 103.97(19)
O15 V4 O39 77.48(17)
O12 V4 O39 148.23(18)
O31 V4 O39 85.42(17)
O36 V4 V2 110.16(16)
O15 V4 V2 42.64(12)
O12 V4 V2 42.39(13)
O31 V4 V2 123.55(13)
O39 V4 V2 118.66(13)
O36 V4 V14 116.93(15)
O15 V4 V14 38.41(12)
O12 V4 V14 116.76(13)
O31 V4 V14 111.65(13)
O39 V4 V14 39.25(12)
V2 V4 V14 79.65(4)
O32 V5 O11 108.1(2)
O32 V5 O5 110.3(2)
O11 V5 O5 84.31(17)
O32 V5 O24 110.8(2)
O11 V5 O24 90.16(18)
O5 V5 O24 138.21(18)
O32 V5 O21 104.8(2)
O11 V5 O21 146.27(18)
O5 V5 O21 77.35(17)
O24 V5 O21 85.19(17)
O32 V5 V1 110.27(17)
O11 V5 V1 42.02(13)
O5 V5 V1 42.99(12)
O24 V5 V1 124.52(13)
O21 V5 V1 117.80(13)
O32 V5 V16 115.64(16)
O11 V5 V16 116.16(13)
O5 V5 V16 38.51(12)
O24 V5 V16 113.26(13)
O21 V5 V16 39.03(12)
V1 V5 V16 79.31(4)
O54 V6 O8 112.2(2)
O54 V6 O28 111.8(2)
O8 V6 O28 135.82(19)
O54 V6 O51 103.6(2)
O8 V6 O51 89.40(17)
O28 V6 O51 84.57(19)
O54 V6 O22 102.3(2)
O8 V6 O22 77.66(17)
O28 V6 O22 89.09(18)
O51 V6 O22 153.92(17)
O54 V6 V13 111.54(18)
O8 V6 V13 37.50(13)
O28 V6 V13 118.33(13)
O51 V6 V13 123.99(12)
O22 V6 V13 40.17(12)
O10 V7 O4 105.2(2)
O10 V7 O18 107.1(2)
O4 V7 O18 85.50(17)
O10 V7 O16 107.6(2)
O4 V7 O16 92.30(17)
O18 V7 O16 144.55(17)
O10 V7 O26 106.3(2)
O4 V7 O26 147.61(17)
O18 V7 O26 78.20(17)
O16 V7 O26 85.39(17)
O10 V7 V8 112.29(17)
O4 V7 V8 42.96(12)
O18 V7 V8 42.54(12)
O16 V7 V8 125.69(13)
O26 V7 V8 115.62(12)
O10 V7 V3 114.77(16)
O4 V7 V3 117.36(13)
O18 V7 V3 38.55(12)
O16 V7 V3 116.92(12)
O26 V7 V3 39.85(12)
V8 V7 V3 77.09(4)
O49 V8 O18 102.8(2)
O49 V8 O4 105.8(2)
O18 V8 O4 85.35(17)
O49 V8 O23 104.6(2)
O18 V8 O23 151.02(17)
O4 V8 O23 78.29(17)
O49 V8 O30 104.2(2)
O18 V8 O30 94.80(17)
O4 V8 O30 149.17(18)
O23 V8 O30 87.54(17)
O49 V8 V7 109.71(17)
O18 V8 V7 42.98(12)
O4 V8 V7 42.37(12)
O23 V8 V7 116.88(13)
O30 V8 V7 130.04(13)
O49 V8 V12 112.92(16)
O18 V8 V12 119.01(13)
O4 V8 V12 38.98(12)
O23 V8 V12 39.53(12)
O30 V8 V12 120.21(13)
V7 V8 V12 78.22(4)
O44 V9 O8 108.5(2)
O44 V9 O2 108.8(2)
O8 V9 O2 84.39(17)
O44 V9 O41 108.3(2)
O8 V9 O41 89.89(17)
O2 V9 O41 142.35(18)
O44 V9 O17 106.7(2)
O8 V9 O17 144.14(18)
O2 V9 O17 78.17(17)
O41 V9 O17 85.37(17)
O44 V9 V13 109.65(17)
O8 V9 V13 42.32(13)
O2 V9 V13 42.75(12)
O41 V9 V13 126.22(13)
O17 V9 V13 117.54(13)
O44 V9 V15 115.13(16)
O8 V9 V15 116.02(13)
O2 V9 V15 38.95(12)
O41 V9 V15 116.13(13)
O17 V9 V15 39.30(12)
V13 V9 V15 79.22(4)
O37 V10 O11 108.9(2)
O37 V10 O27 107.1(2)
O11 V10 O27 143.92(18)
O37 V10 O43 108.3(2)
O11 V10 O43 77.23(17)
O27 V10 O43 88.95(17)
O37 V10 O35 106.3(2)
O11 V10 O35 88.97(17)
O27 V10 O35 83.79(18)
O43 V10 O35 145.29(18)
O37 V10 V1 114.95(16)
O11 V10 V1 37.64(12)
O27 V10 V1 120.54(13)
O43 V10 V1 39.61(12)
O35 V10 V1 119.64(13)
O48 V11 O12 107.0(2)
O48 V11 O47 108.3(2)
O12 V11 O47 90.36(18)
O48 V11 O45 105.3(2)
O12 V11 O45 147.56(18)
O47 V11 O45 82.37(18)
O48 V11 O53 108.7(2)
O12 V11 O53 77.50(18)
O47 V11 O53 142.92(18)
O45 V11 O53 89.42(18)
O48 V11 V2 114.95(17)
O12 V11 V2 37.21(13)
O47 V11 V2 118.61(13)
O45 V11 V2 122.46(13)
O53 V11 V2 40.37(12)
O38 V12 O4 105.2(2)
O38 V12 O52 105.4(2)
O4 V12 O52 91.21(18)
O38 V12 O23 106.4(2)
O4 V12 O23 78.36(17)
O52 V12 O23 148.13(18)
O38 V12 O13 107.5(2)
O4 V12 O13 146.98(17)
O52 V12 O13 84.54(18)
O23 V12 O13 88.14(18)
O38 V12 V8 113.65(17)
O4 V12 V8 39.08(12)
O52 V12 V8 122.04(13)
O23 V12 V8 39.49(12)
O13 V12 V8 119.60(13)
O56 V13 O8 112.6(2)
O56 V13 O2 106.2(2)
O8 V13 O2 83.85(17)
O56 V13 O7 110.6(2)
O8 V13 O7 136.16(18)
O2 V13 O7 91.21(17)
O56 V13 O22 105.2(2)
O8 V13 O22 77.72(17)
O2 V13 O22 147.87(17)
O7 V13 O22 84.38(17)
O56 V13 V9 110.61(18)
O8 V13 V9 41.77(12)
O2 V13 V9 42.75(12)
O7 V13 V9 124.87(13)
O22 V13 V9 117.51(12)
O56 V13 V6 113.71(17)
O8 V13 V6 37.40(12)
O2 V13 V6 117.55(13)
O7 V13 V6 115.31(12)
O22 V13 V6 40.34(12)
V9 V13 V6 78.25(4)
O34 V14 O15 107.0(2)
O34 V14 O1 106.6(2)
O15 V14 O1 146.25(18)
O34 V14 O39 108.4(2)
O15 V14 O39 76.73(17)
O1 V14 O39 89.86(17)
O34 V14 O46 108.8(2)
O15 V14 O46 89.42(18)
O1 V14 O46 82.71(18)
O39 V14 O46 142.60(18)
O34 V14 V4 115.59(16)
O15 V14 V4 37.59(12)
O1 V14 V4 120.87(13)
O39 V14 V4 39.31(12)
O46 V14 V4 117.52(13)
O9 V15 O3 107.8(2)
O9 V15 O2 104.8(2)
O3 V15 O2 89.59(17)
O9 V15 O17 108.6(2)
O3 V15 O17 143.43(18)
O2 V15 O17 77.68(17)
O9 V15 O29 108.0(2)
O3 V15 O29 82.15(17)
O2 V15 O29 147.13(18)
O17 V15 O29 90.22(17)
O9 V15 V9 113.61(16)
O3 V15 V9 119.02(13)
O2 V15 V9 38.35(12)
O17 V15 V9 39.42(12)
O29 V15 V9 122.00(13)
O50 V16 O5 104.0(2)
O50 V16 O19 108.5(2)
O5 V16 O19 90.88(17)
O50 V16 O21 108.3(2)
O5 V16 O21 77.57(17)
O19 V16 O21 143.05(18)
O50 V16 O20 107.4(2)
O5 V16 O20 148.42(18)
O19 V16 O20 82.66(17)
O21 V16 O20 89.17(17)
O50 V16 V5 113.79(17)
O5 V16 V5 38.42(13)
O19 V16 V5 119.16(13)
O21 V16 V5 39.34(12)
O20 V16 V5 121.15(13)
V16 O21 V5 101.63(19)

loop_
_geom_bond_atom_site_label_1
_geom_bond_atom_site_label_2
_geom_bond_distance
As1 O13 1.669(4)
As1 O47 1.687(4)
As1 O31 1.697(4)
As1 C1 1.908(7)
As2 O33 1.660(4)
As2 O30 1.689(4)
As2 O1 1.696(4)
As2 C7 1.909(6)
As3 O35 1.676(4)
As3 O29 1.681(4)
As3 O24 1.697(4)
As3 C13 1.896(6)
As4 O46 1.674(4)
As4 O28 1.683(4)
As4 O55 1.705(4)
As4 C19 1.903(6)
As5 O52 1.669(4)
As5 O27 1.673(4)
As5 O16 1.690(4)
As5 C25 1.905(6)
As6 O51 1.669(4)
As6 O41 1.686(4)
As6 O20 1.690(4)
As6 C31 1.907(6)
As7 O6 1.673(4)
As7 O19 1.678(4)
As7 O14 1.707(4)
As7 C37 1.908(6)
As8 O45 1.666(4)
As8 O3 1.683(4)
As8 O7 1.693(4)
As8 C43 1.906(6)
C1 C2 1.376(10)
C1 C6 1.397(10)
C2 C3 1.398(10)
C2 H2A 0.9300
C3 C4 1.351(12)
C3 H3A 0.9300
C4 C5 1.380(13)
C4 H4A 0.9300
C5 C6 1.403(11)
C5 H5A 0.9300
C6 H6A 0.9300
C7 C12 1.388(9)
C7 C8 1.390(9)
C8 C9 1.394(9)
C8 H8A 0.9300
C9 C10 1.377(11)
C9 H9A 0.9300
C10 C11 1.365(11)
C10 H10A 0.9300
C11 C12 1.417(10)
C11 H11A 0.9300
C12 H12A 0.9300
C13 C18 1.386(10)
C13 C14 1.391(9)
C14 C15 1.353(10)
C14 H14A 0.9300
C15 C16 1.380(11)
C15 H15A 0.9300
C16 C17 1.409(11)
C16 H16A 0.9300
C17 C18 1.368(10)
C17 H17A 0.9300
C18 H18A 0.9300
C19 C20 1.385(9)
C19 C24 1.391(9)
C20 C21 1.397(10)
C20 H20A 0.9300
C21 C22 1.401(11)
C21 H21A 0.9300
C22 C23 1.332(12)
C22 H22A 0.9300
C23 C24 1.382(10)
C23 H23A 0.9300
C24 H24A 0.9300
C25 C30 1.365(10)
C25 C26 1.418(11)
C26 C27 1.405(11)
C26 H26A 0.9300
C27 C28 1.352(13)
C27 H27A 0.9300
C28 C29 1.339(15)
C28 H28A 0.9300
C29 C30 1.407(12)
C29 H29A 0.9300
C30 H30A 0.9300
C31 C36 1.372(9)
C31 C32 1.371(9)
C32 C33 1.388(10)
C32 H32A 0.9300
C33 C34 1.368(10)
C33 H33A 0.9300
C34 C35 1.406(10)
C34 H34A 0.9300
C35 C36 1.389(9)
C35 H35A 0.9300
C36 H36A 0.9300
C37 C38 1.372(9)
C37 C42 1.392(10)
C38 C39 1.380(10)
C38 H38A 0.9300
C39 C40 1.351(11)
C39 H39A 0.9300
C40 C41 1.387(11)
C40 H40A 0.9300
C41 C42 1.385(11)
C41 H41A 0.9300
C42 H42A 0.9300
C43 C44 1.362(11)
C43 C48 1.365(10)
C44 C45 1.411(12)
C44 H44A 0.9300
C45 C46 1.383(14)
C45 H45A 0.9300
C46 C47 1.319(12)
C46 H46A 0.9300
C47 C48 1.416(10)
C47 H47A 0.9300
C48 H48A 0.9300
C49 N1 1.493(9)
C49 H49A 0.9600
C49 H49B 0.9600
C49 H49C 0.9600
C60 N6 1.478(9)
C60 H60A 0.9600
C60 H60B 0.9600
C60 H60C 0.9600
C50 N1 1.475(10)
C50 H50A 0.9600
C50 H50B 0.9600
C50 H50C 0.9600
C51 N2 1.437(14)
C51 H51A 0.9600
C51 H51B 0.9600
C51 H51C 0.9600
C52 N2 1.443(15)
C52 H52A 0.9600
C52 H52B 0.9600
C52 H52C 0.9600
C53 N3 1.468(13)
C53 H53A 0.9600
C53 H53B 0.9600
C53 H53C 0.9600
C54 N3 1.495(16)
C54 H54A 0.9600
C54 H54B 0.9600
C54 H54C 0.9600
C55 N4 1.459(10)
C55 H55A 0.9600
C55 H55B 0.9600
C55 H55C 0.9600
C56 N4 1.481(10)
C56 H56A 0.9600
C56 H56B 0.9600
C56 H56C 0.9600
C57 N5 1.491(10)
C57 H57A 0.9600
C57 H57B 0.9600
C57 H57C 0.9600
C58 N5 1.474(9)
C58 H58A 0.9600
C58 H58B 0.9600
C58 H58C 0.9600
C59 N6 1.479(8)
C59 H59A 0.9600
C59 H59B 0.9600
C59 H59C 0.9600
C61 N7 1.570(19)
C61 H61A 0.9600
C61 H61B 0.9600
C61 H61C 0.9600
C62 N7 1.568(9)
C62 H62A 0.9600
C62 H62B 0.9600
C62 H62C 0.9600
C63 N8 1.53(2)
C63 H63A 0.9600
C63 H63B 0.9600
C63 H63C 0.9600
C64 N8 1.627(16)
C64 H64A 0.9600
C64 H64B 0.9600
C64 H64C 0.9600
C66 O60 1.302(13)
C66 N9 1.382(16)
C66 H66A 0.9300
C65 N9 1.343(17)
C65 H65A 0.9600
C65 H65B 0.9600
C65 H65C 0.9600
C67 N9 1.534(16)
C67 H67A 0.9600
C67 H67B 0.9600
C67 H67C 0.9600
C69 O61 1.239(17)
C69 N10 1.363(17)
C69 H69A 0.9300
C70 N10 1.569(19)
C70 H70A 0.9600
C70 H70B 0.9600
C70 H70C 0.9600
C68 N10 1.574(17)
C68 H68A 0.9600
C68 H68B 0.9600
C68 H68C 0.9600
C71 O59 1.259(11)
C71 N11 1.318(11)
C71 H71A 0.9300
C72 N11 1.482(13)
C72 H72A 0.9600
C72 H72B 0.9600
C72 H72C 0.9600
C73 N11 1.455(12)
C73 H73A 0.9600
C73 H73B 0.9600
C73 H73C 0.9600
N1 H1A 0.9000
N1 H1B 0.9000
N2 H2B 0.9000
N2 H2C 0.9000
N3 H3B 0.9000
N3 H3C 0.9000
N4 H4B 0.9000
N4 H4C 0.9000
N5 H5B 0.9000
N5 H5C 0.9000
N6 H6B 0.9000
N6 H6C 0.9000
N7 H7A 0.9000
N7 H7B 0.9000
N8 H8B 0.9000
N8 H8C 0.9000
O1 V14 1.964(4)
O2 V9 1.941(4)
O2 V13 1.941(4)
O2 V15 1.966(4)
O3 V15 1.954(4)
O4 V7 1.937(4)
O4 V12 1.954(4)
O4 V8 1.958(4)
O5 V5 1.949(4)
O5 V1 1.954(4)
O5 V16 1.953(4)
O6 V3 1.973(4)
O7 V13 1.964(4)
O8 V9 1.909(4)
O8 V6 1.925(4)
O8 V13 1.929(4)
O9 V15 1.600(4)
O10 V7 1.608(4)
O11 V5 1.914(4)
O11 V1 1.924(4)
O11 V10 1.941(4)
O12 V2 1.917(4)
O12 V4 1.920(4)
O12 V11 1.935(4)
O13 V12 1.984(4)
O14 V1 1.964(4)
O15 V4 1.914(4)
O15 V2 1.926(4)
O15 V14 1.950(4)
O16 V7 1.981(4)
O17 V15 1.971(4)
O17 V9 1.976(4)
O18 V8 1.943(4)
O18 V3 1.946(4)
O18 V7 1.959(4)
O19 V16 1.962(4)
O20 V16 1.984(4)
O22 V13 2.001(4)
O22 V6 2.008(4)
O23 V8 1.969(4)
O23 V12 1.970(4)
O24 V5 1.956(4)
O26 V7 1.981(4)
O26 V3 1.985(4)
O27 V10 1.967(4)
O28 V6 1.946(4)
O29 V15 1.977(4)
O30 V8 1.976(4)
O31 V4 1.969(4)
O32 V5 1.626(4)
O33 V3 1.968(4)
O34 V14 1.598(4)
O35 V10 1.976(4)
O36 V4 1.619(4)
O37 V10 1.603(4)
O38 V12 1.590(4)
O39 V14 1.966(4)
O39 V4 1.968(4)
O40 V2 1.616(4)
O41 V9 1.963(4)
O42 V1 1.616(4)
O43 V10 1.975(4)
O43 V1 1.983(4)
O44 V9 1.615(4)
O45 V11 1.986(4)
O46 V14 1.966(4)
O47 V11 1.977(4)
O48 V11 1.608(4)
O49 V8 1.606(4)
O50 V16 1.588(4)
O51 V6 1.983(4)
O52 V12 1.955(4)
O53 V11 1.993(4)
O53 V2 2.011(4)
O54 V6 1.597(4)
O55 V2 1.988(4)
O56 V13 1.604(4)
O58 V3 1.593(4)
V1 V5 2.8577(14)
V1 V10 3.0529(14)
V2 V4 2.8321(15)
V2 V11 3.0598(14)
V3 V7 3.0473(14)
V4 V14 3.0449(14)
V5 O21 1.978(4)
V5 V16 3.0556(14)
V6 V13 3.0597(14)
V7 V8 2.8643(14)
V8 V12 3.0393(14)
V9 V13 2.8504(14)
V9 V15 3.0514(14)
V16 O21 1.964(4)

loop_
_geom_torsion_atom_site_label_1
_geom_torsion_atom_site_label_2
_geom_torsion_atom_site_label_3
_geom_torsion_atom_site_label_4
_geom_torsion
O13 As1 C1 C2 -58.3(6)
O47 As1 C1 C2 -175.8(5)
O31 As1 C1 C2 58.1(6)
O13 As1 C1 C6 118.9(5)
O47 As1 C1 C6 1.4(6)
O31 As1 C1 C6 -124.7(5)
C6 C1 C2 C3 2.6(10)
As1 C1 C2 C3 179.8(5)
C1 C2 C3 C4 -2.3(11)
C2 C3 C4 C5 1.2(12)
C3 C4 C5 C6 -0.6(12)
C2 C1 C6 C5 -2.0(10)
As1 C1 C6 C5 -179.2(5)
C4 C5 C6 C1 1.0(11)
O33 As2 C7 C12 -10.5(6)
O30 As2 C7 C12 -136.2(5)
O1 As2 C7 C12 107.6(5)
O33 As2 C7 C8 171.8(5)
O30 As2 C7 C8 46.0(5)
O1 As2 C7 C8 -70.2(5)
C12 C7 C8 C9 -0.9(10)
As2 C7 C8 C9 176.8(5)
C7 C8 C9 C10 0.4(11)
C8 C9 C10 C11 1.6(11)
C9 C10 C11 C12 -3.1(11)
C8 C7 C12 C11 -0.4(9)
As2 C7 C12 C11 -178.2(5)
C10 C11 C12 C7 2.4(10)
O35 As3 C13 C18 178.7(5)
O29 As3 C13 C18 -62.9(6)
O24 As3 C13 C18 52.5(6)
O35 As3 C13 C14 -1.3(6)
O29 As3 C13 C14 117.1(5)
O24 As3 C13 C14 -127.4(5)
C18 C13 C14 C15 2.0(10)
As3 C13 C14 C15 -178.1(5)
C13 C14 C15 C16 -0.3(11)
C14 C15 C16 C17 -1.8(11)
C15 C16 C17 C18 2.4(12)
C16 C17 C18 C13 -0.8(12)
C14 C13 C18 C17 -1.4(11)
As3 C13 C18 C17 178.7(6)
O46 As4 C19 C20 69.5(6)
O28 As4 C19 C20 -173.4(5)
O55 As4 C19 C20 -55.8(6)
O46 As4 C19 C24 -106.7(5)
O28 As4 C19 C24 10.4(6)
O55 As4 C19 C24 128.0(5)
C24 C19 C20 C21 -3.4(10)
As4 C19 C20 C21 -179.6(5)
C19 C20 C21 C22 3.2(11)
C20 C21 C22 C23 -1.7(12)
C21 C22 C23 C24 0.2(13)
C22 C23 C24 C19 -0.4(12)
C20 C19 C24 C23 2.0(11)
As4 C19 C24 C23 178.2(6)
O52 As5 C25 C30 -39.1(7)
O27 As5 C25 C30 76.0(7)
O16 As5 C25 C30 -164.3(6)
O52 As5 C25 C26 141.5(5)
O27 As5 C25 C26 -103.4(6)
O16 As5 C25 C26 16.3(6)
C30 C25 C26 C27 1.0(11)
As5 C25 C26 C27 -179.7(6)
C25 C26 C27 C28 -0.4(13)
C26 C27 C28 C29 0.2(15)
C27 C28 C29 C30 -0.5(16)
C26 C25 C30 C29 -1.2(12)
As5 C25 C30 C29 179.4(7)
C28 C29 C30 C25 1.0(15)
O51 As6 C31 C36 -10.2(6)
O41 As6 C31 C36 -137.4(5)
O20 As6 C31 C36 106.4(5)
O51 As6 C31 C32 172.6(5)
O41 As6 C31 C32 45.5(5)
O20 As6 C31 C32 -70.7(5)
C36 C31 C32 C33 -0.1(10)
As6 C31 C32 C33 177.0(5)
C31 C32 C33 C34 1.0(11)
C32 C33 C34 C35 -1.0(11)
C33 C34 C35 C36 0.1(10)
C32 C31 C36 C35 -0.7(10)
As6 C31 C36 C35 -177.8(5)
C34 C35 C36 C31 0.7(10)
O6 As7 C37 C38 101.0(6)
O19 As7 C37 C38 -15.2(6)
O14 As7 C37 C38 -140.0(6)
O6 As7 C37 C42 -81.0(6)
O19 As7 C37 C42 162.8(6)
O14 As7 C37 C42 38.0(6)
C42 C37 C38 C39 2.7(12)
As7 C37 C38 C39 -179.3(6)
C37 C38 C39 C40 -0.2(13)
C38 C39 C40 C41 -3.0(14)
C39 C40 C41 C42 3.5(14)
C40 C41 C42 C37 -0.9(14)
C38 C37 C42 C41 -2.2(12)
As7 C37 C42 C41 179.9(7)
O45 As8 C43 C44 -84.6(7)
O3 As8 C43 C44 160.8(6)
O7 As8 C43 C44 36.2(7)
O45 As8 C43 C48 94.5(6)
O3 As8 C43 C48 -20.1(6)
O7 As8 C43 C48 -144.7(6)
C48 C43 C44 C45 -2.3(14)
As8 C43 C44 C45 176.8(8)
C43 C44 C45 C46 0.0(16)
C44 C45 C46 C47 2.5(16)
C45 C46 C47 C48 -2.6(14)
C44 C43 C48 C47 2.3(12)
As8 C43 C48 C47 -176.8(6)
C46 C47 C48 C43 0.3(12)
O60 C66 N9 C65 -5(2)
O60 C66 N9 C67 178.1(10)
O61 C69 N10 C70 -172.0(15)
O61 C69 N10 C68 6(2)
O59 C71 N11 C73 -2.8(17)
O59 C71 N11 C72 -176.7(11)
O33 As2 O1 V14 -177.6(3)
O30 As2 O1 V14 -52.4(3)
C7 As2 O1 V14 63.4(4)
O45 As8 O3 V15 171.4(3)
O7 As8 O3 V15 52.3(4)
C43 As8 O3 V15 -70.1(4)
O19 As7 O6 V3 -152.0(3)
O14 As7 O6 V3 -29.5(4)
C37 As7 O6 V3 89.2(4)
O45 As8 O7 V13 -165.4(3)
O3 As8 O7 V13 -49.7(3)
C43 As8 O7 V13 73.4(3)
O47 As1 O13 V12 -170.9(3)
O31 As1 O13 V12 -47.6(4)
C1 As1 O13 V12 69.3(4)
O6 As7 O14 V1 -167.7(3)
O19 As7 O14 V1 -50.3(4)
C37 As7 O14 V1 72.1(4)
O52 As5 O16 V7 -39.6(4)
O27 As5 O16 V7 -157.7(3)
C25 As5 O16 V7 83.1(3)
O6 As7 O19 V16 168.3(3)
O14 As7 O19 V16 49.1(3)
C37 As7 O19 V16 -72.4(3)
O51 As6 O20 V16 179.6(3)
O41 As6 O20 V16 -54.7(3)
C31 As6 O20 V16 61.6(4)
O35 As3 O24 V5 -25.6(4)
O29 As3 O24 V5 -144.6(3)
C13 As3 O24 V5 97.7(4)
O52 As5 O27 V10 -142.3(4)
O16 As5 O27 V10 -18.7(4)
C25 As5 O27 V10 99.4(4)
O46 As4 O28 V6 -152.3(4)
O55 As4 O28 V6 -29.5(4)
C19 As4 O28 V6 88.2(4)
O35 As3 O29 V15 -172.1(3)
O24 As3 O29 V15 -48.4(4)
C13 As3 O29 V15 67.7(4)
O33 As2 O30 V8 -4.7(4)
O1 As2 O30 V8 -125.8(3)
C7 As2 O30 V8 117.9(3)
O13 As1 O31 V4 -148.7(3)
O47 As1 O31 V4 -30.8(4)
C1 As1 O31 V4 92.6(4)
O30 As2 O33 V3 -4.7(5)
O1 As2 O33 V3 116.1(4)
C7 As2 O33 V3 -125.9(4)
O29 As3 O35 V10 144.2(3)
O24 As3 O35 V10 25.8(4)
C13 As3 O35 V10 -96.0(4)
O51 As6 O41 V9 -12.4(4)
O20 As6 O41 V9 -132.5(3)
C31 As6 O41 V9 110.6(4)
O3 As8 O45 V11 -130.3(4)
O7 As8 O45 V11 -9.0(4)
C43 As8 O45 V11 111.3(4)
O28 As4 O46 V14 170.4(3)
O55 As4 O46 V14 51.1(4)
C19 As4 O46 V14 -70.9(4)
O13 As1 O47 V11 153.1(3)
O31 As1 O47 V11 35.0(4)
C1 As1 O47 V11 -87.0(4)
O41 As6 O51 V6 -3.1(5)
O20 As6 O51 V6 117.2(4)
C31 As6 O51 V6 -125.3(4)
O27 As5 O52 V12 158.1(3)
O16 As5 O52 V12 37.1(4)
C25 As5 O52 V12 -84.1(4)
O46 As4 O55 V2 -45.0(4)
O28 As4 O55 V2 -163.4(3)
C19 As4 O55 V2 78.3(4)
V5 O11 V1 O42 93.5(2)
V10 O11 V1 O42 -102.5(2)
V5 O11 V1 O5 -9.01(17)
V10 O11 V1 O5 155.0(2)
V5 O11 V1 O14 -93.4(2)
V10 O11 V1 O14 70.6(3)
V5 O11 V1 O43 -165.4(2)
V10 O11 V1 O43 -1.44(18)
V10 O11 V1 V5 164.0(3)
V5 O11 V1 V10 -164.0(3)
V5 O5 V1 O42 -106.0(2)
V16 O5 V1 O42 128.2(5)
V5 O5 V1 O11 8.81(17)
V16 O5 V1 O11 -117.0(5)
V5 O5 V1 O14 141.13(18)
V16 O5 V1 O14 15.3(5)
V5 O5 V1 O43 60.3(4)
V16 O5 V1 O43 -65.5(6)
V16 O5 V1 V5 -125.8(5)
V5 O5 V1 V10 26.01(19)
V16 O5 V1 V10 -99.8(5)
As7 O14 V1 O42 -83.1(3)
As7 O14 V1 O11 103.6(3)
As7 O14 V1 O5 21.9(3)
As7 O14 V1 O43 172.3(3)
As7 O14 V1 V5 52.1(3)
As7 O14 V1 V10 142.4(2)
V10 O43 V1 O42 114.8(2)
V10 O43 V1 O11 1.40(18)
V10 O43 V1 O5 -51.4(4)
V10 O43 V1 O14 -133.5(2)
V10 O43 V1 V5 -9.5(2)
V4 O12 V2 O40 94.8(2)
V11 O12 V2 O40 -102.3(2)
V4 O12 V2 O15 -10.99(17)
V11 O12 V2 O15 152.0(2)
V4 O12 V2 O55 -94.8(2)
V11 O12 V2 O55 68.2(3)
V4 O12 V2 O53 -166.0(2)
V11 O12 V2 O53 -3.05(18)
V11 O12 V2 V4 162.9(3)
V4 O12 V2 V11 -162.9(3)
V4 O15 V2 O40 -102.7(2)
V14 O15 V2 O40 122.5(5)
V4 O15 V2 O12 11.02(17)
V14 O15 V2 O12 -123.8(5)
V4 O15 V2 O55 145.19(18)
V14 O15 V2 O55 10.4(5)
V4 O15 V2 O53 63.9(4)
V14 O15 V2 O53 -70.9(7)
V14 O15 V2 V4 -134.8(6)
V4 O15 V2 V11 29.75(19)
V14 O15 V2 V11 -105.1(5)
As4 O55 V2 O40 -89.8(3)
As4 O55 V2 O12 99.6(3)
As4 O55 V2 O15 18.4(3)
As4 O55 V2 O53 167.5(3)
As4 O55 V2 V4 45.8(3)
As4 O55 V2 V11 137.4(2)
V11 O53 V2 O40 115.4(2)
V11 O53 V2 O12 2.90(17)
V11 O53 V2 O15 -51.4(4)
V11 O53 V2 O55 -133.85(19)
V11 O53 V2 V4 -7.8(2)
V8 O18 V3 O58 -137.4(4)
V7 O18 V3 O58 107.2(2)
V8 O18 V3 O33 -35.6(4)
V7 O18 V3 O33 -151.0(2)
V8 O18 V3 O6 48.5(5)
V7 O18 V3 O6 -66.8(3)
V8 O18 V3 O26 120.2(4)
V7 O18 V3 O26 4.87(17)
V8 O18 V3 V7 115.4(4)
As2 O33 V3 O58 124.5(4)
As2 O33 V3 O18 17.4(4)
As2 O33 V3 O6 -126.9(4)
As2 O33 V3 O26 -47.2(6)
As2 O33 V3 V7 -4.2(5)
As7 O6 V3 O58 -92.0(4)
As7 O6 V3 O18 81.9(5)
As7 O6 V3 O33 167.5(4)
As7 O6 V3 O26 13.5(4)
As7 O6 V3 V7 40.6(4)
V7 O26 V3 O58 -109.2(2)
V7 O26 V3 O18 -4.78(17)
V7 O26 V3 O33 62.5(4)
V7 O26 V3 O6 141.42(19)
V2 O15 V4 O36 95.0(2)
V14 O15 V4 O36 -104.5(2)
V2 O15 V4 O12 -11.00(17)
V14 O15 V4 O12 149.5(2)
V2 O15 V4 O31 -94.4(2)
V14 O15 V4 O31 66.1(3)
V2 O15 V4 O39 -165.0(2)
V14 O15 V4 O39 -4.51(18)
V14 O15 V4 V2 160.5(3)
V2 O15 V4 V14 -160.5(3)
V2 O12 V4 O36 -101.5(2)
V11 O12 V4 O36 118.0(5)
V2 O12 V4 O15 11.06(17)
V11 O12 V4 O15 -129.5(5)
V2 O12 V4 O31 145.88(19)
V11 O12 V4 O31 5.4(5)
V2 O12 V4 O39 65.3(4)
V11 O12 V4 O39 -75.2(6)
V11 O12 V4 V2 -140.5(6)
V2 O12 V4 V14 31.72(19)
V11 O12 V4 V14 -108.8(5)
As1 O31 V4 O36 -95.0(4)
As1 O31 V4 O15 94.3(4)
As1 O31 V4 O12 13.2(4)
As1 O31 V4 O39 161.8(4)
As1 O31 V4 V2 40.1(4)
As1 O31 V4 V14 131.9(3)
V14 O39 V4 O36 115.7(2)
V14 O39 V4 O15 4.43(17)
V14 O39 V4 O12 -51.3(4)
V14 O39 V4 O31 -133.1(2)
V14 O39 V4 V2 -7.1(2)
O40 V2 V4 O36 -10.4(2)
O12 V2 V4 O36 93.5(2)
O15 V2 V4 O36 -102.9(2)
O55 V2 V4 O36 -146.1(2)
O53 V2 V4 O36 109.1(2)
V11 V2 V4 O36 103.96(16)
O40 V2 V4 O15 92.5(3)
O12 V2 V4 O15 -163.6(3)
O55 V2 V4 O15 -43.2(2)
O53 V2 V4 O15 -148.0(2)
V11 V2 V4 O15 -153.15(18)
O40 V2 V4 O12 -103.9(3)
O15 V2 V4 O12 163.6(3)
O55 V2 V4 O12 120.5(2)
O53 V2 V4 O12 15.6(2)
V11 V2 V4 O12 10.50(18)
O40 V2 V4 O31 -146.1(2)
O12 V2 V4 O31 -42.3(2)
O15 V2 V4 O31 121.4(2)
O55 V2 V4 O31 78.2(2)
O53 V2 V4 O31 -26.7(2)
V11 V2 V4 O31 -31.80(15)
O40 V2 V4 O39 109.2(2)
O12 V2 V4 O39 -147.0(2)
O15 V2 V4 O39 16.7(2)
O55 V2 V4 O39 -26.5(2)
O53 V2 V4 O39 -131.4(2)
V11 V2 V4 O39 -136.46(14)
O40 V2 V4 V14 104.65(18)
O12 V2 V4 V14 -151.50(18)
O15 V2 V4 V14 12.15(18)
O55 V2 V4 V14 -31.04(15)
O53 V2 V4 V14 -135.89(14)
V11 V2 V4 V14 -141.00(4)
V1 O11 V5 O32 -100.5(2)
V10 O11 V5 O32 117.1(5)
V1 O11 V5 O5 9.02(17)
V10 O11 V5 O5 -133.4(5)
V1 O11 V5 O24 147.52(19)
V10 O11 V5 O24 5.1(5)
V1 O11 V5 O21 66.0(4)
V10 O11 V5 O21 -76.4(6)
V10 O11 V5 V1 -142.4(6)
V1 O11 V5 V16 31.3(2)
V10 O11 V5 V16 -111.1(5)
V1 O5 V5 O32 98.3(2)
V16 O5 V5 O32 -106.0(2)
V1 O5 V5 O11 -8.85(17)
V16 O5 V5 O11 146.8(2)
V1 O5 V5 O24 -92.7(3)
V16 O5 V5 O24 63.0(3)
V1 O5 V5 O21 -160.4(2)
V16 O5 V5 O21 -4.70(18)
V16 O5 V5 V1 155.7(3)
V1 O5 V5 V16 -155.7(3)
As3 O24 V5 O32 -96.8(4)
As3 O24 V5 O11 12.6(3)
As3 O24 V5 O5 94.2(4)
As3 O24 V5 O21 159.1(3)
As3 O24 V5 V1 38.5(4)
As3 O24 V5 V16 131.4(3)
O42 V1 V5 O32 -10.5(2)
O11 V1 V5 O32 94.8(2)
O5 V1 V5 O32 -98.4(2)
O14 V1 V5 O32 -146.1(2)
O43 V1 V5 O32 110.9(2)
V10 V1 V5 O32 104.79(17)
O42 V1 V5 O11 -105.3(3)
O5 V1 V5 O11 166.8(3)
O14 V1 V5 O11 119.1(2)
O43 V1 V5 O11 16.1(2)
V10 V1 V5 O11 9.99(18)
O42 V1 V5 O5 88.0(2)
O11 V1 V5 O5 -166.8(3)
O14 V1 V5 O5 -47.7(2)
O43 V1 V5 O5 -150.6(2)
V10 V1 V5 O5 -156.78(18)
O42 V1 V5 O24 -145.9(2)
O11 V1 V5 O24 -40.7(2)
O5 V1 V5 O24 126.1(2)
O14 V1 V5 O24 78.4(2)
O43 V1 V5 O24 -24.5(2)
V10 V1 V5 O24 -30.68(15)
O42 V1 V5 O21 109.7(2)
O11 V1 V5 O21 -145.0(2)
O5 V1 V5 O21 21.8(2)
O14 V1 V5 O21 -25.9(2)
O43 V1 V5 O21 -128.9(2)
V10 V1 V5 O21 -135.03(15)
O42 V1 V5 V16 103.10(18)
O11 V1 V5 V16 -151.64(19)
O5 V1 V5 V16 15.13(17)
O14 V1 V5 V16 -32.54(15)
O43 V1 V5 V16 -135.50(14)
V10 V1 V5 V16 -141.65(4)
V9 O8 V6 O54 -121.4(5)
V13 O8 V6 O54 96.9(3)
V9 O8 V6 O28 64.6(6)
V13 O8 V6 O28 -77.2(3)
V9 O8 V6 O51 -17.0(5)
V13 O8 V6 O51 -158.7(2)
V9 O8 V6 O22 140.2(6)
V13 O8 V6 O22 -1.55(18)
V9 O8 V6 V13 141.7(6)
As4 O28 V6 O54 -87.0(4)
As4 O28 V6 O8 87.0(4)
As4 O28 V6 O51 170.5(4)
As4 O28 V6 O22 15.9(4)
As4 O28 V6 V13 44.6(4)
As6 O51 V6 O54 124.3(4)
As6 O51 V6 O8 11.5(4)
As6 O51 V6 O28 -124.6(4)
As6 O51 V6 O22 -48.0(7)
As6 O51 V6 V13 -3.9(4)
V13 O22 V6 O54 -108.9(2)
V13 O22 V6 O8 1.46(17)
V13 O22 V6 O28 138.99(19)
V13 O22 V6 O51 63.3(5)
V12 O4 V7 O10 133.4(4)
V8 O4 V7 O10 -106.6(2)
V12 O4 V7 O18 -120.1(4)
V8 O4 V7 O18 -0.10(17)
V12 O4 V7 O16 24.4(4)
V8 O4 V7 O16 144.45(17)
V12 O4 V7 O26 -60.6(6)
V8 O4 V7 O26 59.4(4)
V12 O4 V7 V8 -120.0(5)
V12 O4 V7 V3 -97.7(4)
V8 O4 V7 V3 22.38(19)
V8 O18 V7 O10 104.6(2)
V3 O18 V7 O10 -108.5(2)
V8 O18 V7 O4 0.10(17)
V3 O18 V7 O4 146.97(19)
V8 O18 V7 O16 -87.5(3)
V3 O18 V7 O16 59.3(4)
V8 O18 V7 O26 -151.75(19)
V3 O18 V7 O26 -4.88(17)
V3 O18 V7 V8 146.9(3)
V8 O18 V7 V3 -146.9(3)
As5 O16 V7 O10 -91.6(3)
As5 O16 V7 O4 15.1(3)
As5 O16 V7 O18 100.6(4)
As5 O16 V7 O26 162.8(3)
As5 O16 V7 V8 44.3(3)
As5 O16 V7 V3 137.5(2)
V3 O26 V7 O10 109.3(2)
V3 O26 V7 O4 -56.6(4)
V3 O26 V7 O18 4.75(17)
V3 O26 V7 O16 -143.66(19)
V3 O26 V7 V8 -16.0(2)
O58 V3 V7 O10 -0.9(3)
O18 V3 V7 O10 86.6(3)
O33 V3 V7 O10 122.3(2)
O6 V3 V7 O10 -131.5(2)
O26 V3 V7 O10 -86.0(3)
O58 V3 V7 O4 -125.2(2)
O18 V3 V7 O4 -37.7(2)
O33 V3 V7 O4 -1.9(2)
O6 V3 V7 O4 104.2(2)
O26 V3 V7 O4 149.8(2)
O58 V3 V7 O18 -87.5(3)
O33 V3 V7 O18 35.8(2)
O6 V3 V7 O18 141.9(2)
O26 V3 V7 O18 -172.5(3)
O58 V3 V7 O16 126.5(2)
O18 V3 V7 O16 -146.0(2)
O33 V3 V7 O16 -110.2(2)
O6 V3 V7 O16 -4.0(2)
O26 V3 V7 O16 41.5(2)
O58 V3 V7 O26 85.0(3)
O18 V3 V7 O26 172.5(3)
O33 V3 V7 O26 -151.7(2)
O6 V3 V7 O26 -45.5(2)
O58 V3 V7 V8 -109.76(19)
O18 V3 V7 V8 -22.28(19)
O33 V3 V7 V8 13.51(17)
O6 V3 V7 V8 119.66(15)
O26 V3 V7 V8 165.19(19)
V3 O18 V8 O49 136.9(4)
V7 O18 V8 O49 -105.3(2)
V3 O18 V8 O4 -117.9(4)
V7 O18 V8 O4 -0.10(17)
V3 O18 V8 O23 -62.4(6)
V7 O18 V8 O23 55.4(4)
V3 O18 V8 O30 31.2(4)
V7 O18 V8 O30 148.96(17)
V3 O18 V8 V7 -117.8(4)
V3 O18 V8 V12 -97.5(4)
V7 O18 V8 V12 20.35(19)
V7 O4 V8 O49 102.1(2)
V12 O4 V8 O49 -107.1(2)
V7 O4 V8 O18 0.10(17)
V12 O4 V8 O18 150.94(19)
V7 O4 V8 O23 -155.84(19)
V12 O4 V8 O23 -5.00(17)
V7 O4 V8 O30 -91.5(3)
V12 O4 V8 O30 59.4(4)
V12 O4 V8 V7 150.8(3)
V7 O4 V8 V12 -150.8(3)
V12 O23 V8 O49 108.5(2)
V12 O23 V8 O18 -52.0(4)
V12 O23 V8 O4 4.94(17)
V12 O23 V8 O30 -147.5(2)
V12 O23 V8 V7 -13.1(2)
As2 O30 V8 O49 -108.1(3)
As2 O30 V8 O18 -3.6(4)
As2 O30 V8 O4 85.4(4)
As2 O30 V8 O23 147.5(3)
As2 O30 V8 V7 23.8(4)
As2 O30 V8 V12 124.2(3)
O10 V7 V8 O49 -3.6(2)
O4 V7 V8 O49 -92.1(2)
O18 V7 V8 O49 87.7(2)
O16 V7 V8 O49 -137.8(2)
O26 V7 V8 O49 118.7(2)
V3 V7 V8 O49 108.20(17)
O10 V7 V8 O18 -91.3(2)
O4 V7 V8 O18 -179.8(3)
O16 V7 V8 O18 134.5(2)
O26 V7 V8 O18 30.9(2)
V3 V7 V8 O18 20.45(17)
O10 V7 V8 O4 88.6(2)
O18 V7 V8 O4 179.8(3)
O16 V7 V8 O4 -45.7(2)
O26 V7 V8 O4 -149.2(2)
V3 V7 V8 O4 -159.70(18)
O10 V7 V8 O23 115.3(2)
O4 V7 V8 O23 26.7(2)
O18 V7 V8 O23 -153.5(2)
O16 V7 V8 O23 -19.0(2)
O26 V7 V8 O23 -122.53(19)
V3 V7 V8 O23 -133.00(14)
O10 V7 V8 O30 -133.5(2)
O4 V7 V8 O30 138.0(2)
O18 V7 V8 O30 -42.2(2)
O16 V7 V8 O30 92.3(2)
O26 V7 V8 O30 -11.2(2)
V3 V7 V8 O30 -21.71(17)
O10 V7 V8 V12 106.80(17)
O4 V7 V8 V12 18.25(18)
O18 V7 V8 V12 -161.90(18)
O16 V7 V8 V12 -27.41(15)
O26 V7 V8 V12 -130.99(14)
V3 V7 V8 V12 -141.45(4)
V6 O8 V9 O44 117.8(5)
V13 O8 V9 O44 -99.1(2)
V6 O8 V9 O2 -134.2(5)
V13 O8 V9 O2 8.88(18)
V6 O8 V9 O41 8.6(5)
V13 O8 V9 O41 151.61(19)
V6 O8 V9 O17 -73.3(6)
V13 O8 V9 O17 69.7(3)
V6 O8 V9 V13 -143.0(6)
V6 O8 V9 V15 -110.7(5)
V13 O8 V9 V15 32.32(19)
V13 O2 V9 O44 98.9(2)
V15 O2 V9 O44 -107.0(2)
V13 O2 V9 O8 -8.80(18)
V15 O2 V9 O8 145.3(2)
V13 O2 V9 O41 -91.3(3)
V15 O2 V9 O41 62.8(3)
V13 O2 V9 O17 -157.3(2)
V15 O2 V9 O17 -3.16(18)
V15 O2 V9 V13 154.1(3)
V13 O2 V9 V15 -154.1(3)
As6 O41 V9 O44 -98.8(4)
As6 O41 V9 O8 10.7(4)
As6 O41 V9 O2 91.3(4)
As6 O41 V9 O17 155.1(4)
As6 O41 V9 V13 34.1(4)
As6 O41 V9 V15 129.9(3)
V15 O17 V9 O44 109.5(2)
V15 O17 V9 O8 -59.5(4)
V15 O17 V9 O2 3.14(18)
V15 O17 V9 O41 -142.8(2)
V15 O17 V9 V13 -14.0(2)
V5 O11 V10 O37 -112.1(5)
V1 O11 V10 O37 106.7(2)
V5 O11 V10 O27 72.8(6)
V1 O11 V10 O27 -68.5(3)
V5 O11 V10 O43 142.7(6)
V1 O11 V10 O43 1.45(18)
V5 O11 V10 O35 -5.2(5)
V1 O11 V10 O35 -146.4(2)
V5 O11 V10 V1 141.2(6)
As5 O27 V10 O37 -104.6(4)
As5 O27 V10 O11 70.6(5)
As5 O27 V10 O43 4.2(4)
As5 O27 V10 O35 150.2(4)
As5 O27 V10 V1 29.3(4)
V1 O43 V10 O37 -107.3(2)
V1 O43 V10 O11 -1.39(17)
V1 O43 V10 O27 145.02(19)
V1 O43 V10 O35 67.5(4)
As3 O35 V10 O37 96.6(4)
As3 O35 V10 O11 -12.8(4)
As3 O35 V10 O27 -157.4(4)
As3 O35 V10 O43 -78.3(5)
As3 O35 V10 V1 -35.6(4)
O42 V1 V10 O37 8.3(3)
O11 V1 V10 O37 -88.9(3)
O5 V1 V10 O37 -117.4(2)
O14 V1 V10 O37 140.2(2)
O43 V1 V10 O37 88.9(3)
V5 V1 V10 O37 -99.69(19)
O42 V1 V10 O11 97.2(3)
O5 V1 V10 O11 -28.5(2)
O14 V1 V10 O11 -130.9(2)
O43 V1 V10 O11 177.8(3)
V5 V1 V10 O11 -10.8(2)
O42 V1 V10 O27 -122.3(2)
O11 V1 V10 O27 140.5(2)
O5 V1 V10 O27 112.0(2)
O14 V1 V10 O27 9.6(2)
O43 V1 V10 O27 -41.7(2)
V5 V1 V10 O27 129.69(15)
O42 V1 V10 O43 -80.6(3)
O11 V1 V10 O43 -177.8(3)
O5 V1 V10 O43 153.7(2)
O14 V1 V10 O43 51.3(2)
V5 V1 V10 O43 171.42(19)
O42 V1 V10 O35 136.7(2)
O11 V1 V10 O35 39.5(3)
O5 V1 V10 O35 11.0(2)
O14 V1 V10 O35 -91.4(2)
O43 V1 V10 O35 -142.7(2)
V5 V1 V10 O35 28.68(16)
V2 O12 V11 O48 109.1(2)
V4 O12 V11 O48 -111.9(5)
V2 O12 V11 O47 -141.6(2)
V4 O12 V11 O47 -2.6(5)
V2 O12 V11 O45 -65.3(4)
V4 O12 V11 O45 73.7(7)
V2 O12 V11 O53 3.08(18)
V4 O12 V11 O53 142.1(5)
V4 O12 V11 V2 139.0(6)
As1 O47 V11 O48 88.2(4)
As1 O47 V11 O12 -19.9(3)
As1 O47 V11 O45 -168.1(3)
As1 O47 V11 O53 -89.3(4)
As1 O47 V11 V2 -45.2(4)
As8 O45 V11 O48 -116.0(4)
As8 O45 V11 O12 58.5(6)
As8 O45 V11 O47 137.0(4)
As8 O45 V11 O53 -6.7(4)
As8 O45 V11 V2 17.8(4)
V2 O53 V11 O48 -106.8(2)
V2 O53 V11 O12 -2.88(17)
V2 O53 V11 O47 70.7(3)
V2 O53 V11 O45 147.20(19)
O40 V2 V11 O48 11.0(3)
O12 V2 V11 O48 -85.4(3)
O15 V2 V11 O48 -116.9(2)
O55 V2 V11 O48 141.1(2)
O53 V2 V11 O48 89.9(3)
V4 V2 V11 O48 -97.05(19)
O40 V2 V11 O12 96.4(3)
O15 V2 V11 O12 -31.5(2)
O55 V2 V11 O12 -133.5(2)
O53 V2 V11 O12 175.4(3)
V4 V2 V11 O12 -11.6(2)
O40 V2 V11 O47 141.4(2)
O12 V2 V11 O47 45.1(2)
O15 V2 V11 O47 13.5(2)
O55 V2 V11 O47 -88.4(2)
O53 V2 V11 O47 -139.6(2)
V4 V2 V11 O47 33.42(15)
O40 V2 V11 O45 -118.9(2)
O12 V2 V11 O45 144.7(3)
O15 V2 V11 O45 113.2(2)
O55 V2 V11 O45 11.2(2)
O53 V2 V11 O45 -39.9(2)
V4 V2 V11 O45 133.07(16)
O40 V2 V11 O53 -79.0(3)
O12 V2 V11 O53 -175.4(3)
O15 V2 V11 O53 153.1(2)
O55 V2 V11 O53 51.2(2)
V4 V2 V11 O53 173.01(19)
V7 O4 V12 O38 -132.9(4)
V8 O4 V12 O38 109.0(2)
V7 O4 V12 O52 -26.5(4)
V8 O4 V12 O52 -144.6(2)
V7 O4 V12 O23 123.1(4)
V8 O4 V12 O23 5.00(17)
V7 O4 V12 O13 55.3(6)
V8 O4 V12 O13 -62.8(4)
V7 O4 V12 V8 118.1(5)
As5 O52 V12 O38 95.4(4)
As5 O52 V12 O4 -10.7(4)
As5 O52 V12 O23 -80.3(5)
As5 O52 V12 O13 -157.9(4)
As5 O52 V12 V8 -36.2(4)
V8 O23 V12 O38 -107.5(2)
V8 O23 V12 O4 -4.95(17)
V8 O23 V12 O52 68.2(4)
V8 O23 V12 O13 144.7(2)
As1 O13 V12 O38 -75.7(4)
As1 O13 V12 O4 96.0(4)
As1 O13 V12 O52 179.8(3)
As1 O13 V12 O23 30.8(3)
As1 O13 V12 V8 55.8(4)
O49 V8 V12 O38 2.0(3)
O18 V8 V12 O38 -118.7(2)
O4 V8 V12 O38 -85.0(3)
O23 V8 V12 O38 87.2(3)
O30 V8 V12 O38 125.6(2)
V7 V8 V12 O38 -104.65(19)
O49 V8 V12 O4 87.0(3)
O18 V8 V12 O4 -33.6(2)
O23 V8 V12 O4 172.3(3)
O30 V8 V12 O4 -149.3(2)
V7 V8 V12 O4 -19.60(18)
O49 V8 V12 O52 130.0(2)
O18 V8 V12 O52 9.4(2)
O4 V8 V12 O52 43.0(2)
O23 V8 V12 O52 -144.7(3)
O30 V8 V12 O52 -106.3(2)
V7 V8 V12 O52 23.44(16)
O49 V8 V12 O23 -85.3(3)
O18 V8 V12 O23 154.1(2)
O4 V8 V12 O23 -172.3(3)
O30 V8 V12 O23 38.4(2)
V7 V8 V12 O23 168.11(19)
O49 V8 V12 O13 -126.9(2)
O18 V8 V12 O13 112.5(2)
O4 V8 V12 O13 146.1(2)
O23 V8 V12 O13 -41.6(2)
O30 V8 V12 O13 -3.2(2)
V7 V8 V12 O13 126.52(16)
V9 O8 V13 O56 96.1(2)
V6 O8 V13 O56 -99.9(2)
V9 O8 V13 O2 -8.88(18)
V6 O8 V13 O2 155.1(2)
V9 O8 V13 O7 -94.2(3)
V6 O8 V13 O7 69.8(3)
V9 O8 V13 O22 -162.4(2)
V6 O8 V13 O22 1.55(18)
V6 O8 V13 V9 164.0(3)
V9 O8 V13 V6 -164.0(3)
V9 O2 V13 O56 -103.1(2)
V15 O2 V13 O56 132.8(4)
V9 O2 V13 O8 8.72(18)
V15 O2 V13 O8 -115.4(4)
V9 O2 V13 O7 145.05(18)
V15 O2 V13 O7 21.0(4)
V9 O2 V13 O22 63.7(4)
V15 O2 V13 O22 -60.4(6)
V15 O2 V13 V9 -124.1(5)
V9 O2 V13 V6 25.50(19)
V15 O2 V13 V6 -98.6(4)
As8 O7 V13 O56 -88.5(3)
As8 O7 V13 O8 101.7(3)
As8 O7 V13 O2 19.3(3)
As8 O7 V13 O22 167.4(3)
As8 O7 V13 V9 47.6(3)
As8 O7 V13 V6 140.8(2)
V6 O22 V13 O56 108.9(2)
V6 O22 V13 O8 -1.46(17)
V6 O22 V13 O2 -57.9(4)
V6 O22 V13 O7 -141.20(19)
V6 O22 V13 V9 -14.6(2)
O44 V9 V13 O56 -5.0(2)
O8 V9 V13 O56 -101.3(3)
O2 V9 V13 O56 91.8(2)
O41 V9 V13 O56 -137.4(2)
O17 V9 V13 O56 117.0(2)
V15 V9 V13 O56 108.01(18)
O44 V9 V13 O8 96.3(2)
O2 V9 V13 O8 -166.9(3)
O41 V9 V13 O8 -36.1(2)
O17 V9 V13 O8 -141.7(2)
V15 V9 V13 O8 -150.72(19)
O44 V9 V13 O2 -96.8(2)
O8 V9 V13 O2 166.9(3)
O41 V9 V13 O2 130.8(2)
O17 V9 V13 O2 25.2(2)
V15 V9 V13 O2 16.21(18)
O44 V9 V13 O7 -141.1(2)
O8 V9 V13 O7 122.7(2)
O2 V9 V13 O7 -44.3(2)
O41 V9 V13 O7 86.5(2)
O17 V9 V13 O7 -19.1(2)
V15 V9 V13 O7 -28.06(15)
O44 V9 V13 O22 115.7(2)
O8 V9 V13 O22 19.4(2)
O2 V9 V13 O22 -147.5(2)
O41 V9 V13 O22 -16.7(2)
O17 V9 V13 O22 -122.27(19)
V15 V9 V13 O22 -131.27(14)
O44 V9 V13 V6 106.13(16)
O8 V9 V13 V6 9.87(18)
O2 V9 V13 V6 -157.06(18)
O41 V9 V13 V6 -26.25(16)
O17 V9 V13 V6 -131.85(14)
V15 V9 V13 V6 -140.85(4)
O54 V6 V13 O56 -2.1(3)
O8 V6 V13 O56 96.7(3)
O28 V6 V13 O56 -133.8(3)
O51 V6 V13 O56 122.6(3)
O22 V6 V13 O56 -85.6(3)
O54 V6 V13 O8 -98.8(3)
O28 V6 V13 O8 129.5(3)
O51 V6 V13 O8 25.9(3)
O22 V6 V13 O8 177.7(3)
O54 V6 V13 O2 -127.0(2)
O8 V6 V13 O2 -28.2(2)
O28 V6 V13 O2 101.3(2)
O51 V6 V13 O2 -2.3(2)
O22 V6 V13 O2 149.5(2)
O54 V6 V13 O7 127.1(2)
O8 V6 V13 O7 -134.0(2)
O28 V6 V13 O7 -4.6(2)
O51 V6 V13 O7 -108.1(2)
O22 V6 V13 O7 43.6(2)
O54 V6 V13 O22 83.5(3)
O8 V6 V13 O22 -177.7(3)
O28 V6 V13 O22 -48.2(2)
O51 V6 V13 O22 -151.7(2)
O54 V6 V13 V9 -109.65(19)
O8 V6 V13 V9 -10.8(2)
O28 V6 V13 V9 118.63(16)
O51 V6 V13 V9 15.10(17)
O22 V6 V13 V9 166.82(18)
V4 O15 V14 O34 110.1(2)
V2 O15 V14 O34 -116.7(5)
V4 O15 V14 O1 -64.5(4)
V2 O15 V14 O1 68.7(6)
V4 O15 V14 O39 4.53(18)
V2 O15 V14 O39 137.8(5)
V4 O15 V14 O46 -140.4(2)
V2 O15 V14 O46 -7.2(5)
V2 O15 V14 V4 133.3(6)
As2 O1 V14 O34 -74.8(3)
As2 O1 V14 O15 99.8(4)
As2 O1 V14 O39 34.4(3)
As2 O1 V14 O46 177.7(3)
As2 O1 V14 V4 59.9(3)
V4 O39 V14 O34 -108.2(2)
V4 O39 V14 O15 -4.36(17)
V4 O39 V14 O1 144.38(19)
V4 O39 V14 O46 66.6(3)
As4 O46 V14 O34 80.9(3)
As4 O46 V14 O15 -26.9(3)
As4 O46 V14 O1 -174.0(3)
As4 O46 V14 O39 -93.9(4)
As4 O46 V14 V4 -52.9(3)
O36 V4 V14 O34 9.4(3)
O15 V4 V14 O34 -84.8(3)
O12 V4 V14 O34 -119.2(2)
O31 V4 V14 O34 139.8(2)
O39 V4 V14 O34 88.2(3)
V2 V4 V14 O34 -98.09(18)
O36 V4 V14 O15 94.2(3)
O12 V4 V14 O15 -34.4(2)
O31 V4 V14 O15 -135.4(2)
O39 V4 V14 O15 173.0(3)
V2 V4 V14 O15 -13.27(19)
O36 V4 V14 O1 -121.6(2)
O15 V4 V14 O1 144.2(2)
O12 V4 V14 O1 109.9(2)
O31 V4 V14 O1 8.8(2)
O39 V4 V14 O1 -42.7(2)
V2 V4 V14 O1 130.97(16)
O36 V4 V14 O39 -78.8(3)
O15 V4 V14 O39 -173.0(3)
O12 V4 V14 O39 152.6(2)
O31 V4 V14 O39 51.6(2)
V2 V4 V14 O39 173.70(19)
O36 V4 V14 O46 140.1(2)
O15 V4 V14 O46 45.9(2)
O12 V4 V14 O46 11.5(2)
O31 V4 V14 O46 -89.5(2)
O39 V4 V14 O46 -141.0(2)
V2 V4 V14 O46 32.66(15)
As8 O3 V15 O9 83.3(3)
As8 O3 V15 O2 -22.2(3)
As8 O3 V15 O17 -90.6(4)
As8 O3 V15 O29 -170.2(3)
As8 O3 V15 V9 -47.9(4)
V9 O2 V15 O9 109.5(2)
V13 O2 V15 O9 -128.3(4)
V9 O2 V15 O3 -142.3(2)
V13 O2 V15 O3 -20.1(5)
V9 O2 V15 O17 3.18(18)
V13 O2 V15 O17 125.4(5)
V9 O2 V15 O29 -67.5(4)
V13 O2 V15 O29 54.7(6)
V13 O2 V15 V9 122.2(5)
V9 O17 V15 O9 -104.8(2)
V9 O17 V15 O3 69.0(3)
V9 O17 V15 O2 -3.10(17)
V9 O17 V15 O29 146.1(2)
As3 O29 V15 O9 -78.3(4)
As3 O29 V15 O3 175.5(3)
As3 O29 V15 O2 98.6(4)
As3 O29 V15 O17 31.4(3)
As3 O29 V15 V9 56.1(4)
O44 V9 V15 O9 5.1(3)
O8 V9 V15 O9 -123.2(2)
O2 V9 V15 O9 -84.1(3)
O41 V9 V15 O9 133.1(2)
O17 V9 V15 O9 91.0(3)
V13 V9 V15 O9 -101.67(18)
O44 V9 V15 O3 133.7(2)
O8 V9 V15 O3 5.4(2)
O2 V9 V15 O3 44.4(2)
O41 V9 V15 O3 -98.3(2)
O17 V9 V15 O3 -140.5(2)
V13 V9 V15 O3 26.87(15)
O44 V9 V15 O2 89.2(3)
O8 V9 V15 O2 -39.0(2)
O41 V9 V15 O2 -142.7(2)
O17 V9 V15 O2 175.1(3)
V13 V9 V15 O2 -17.54(19)
O44 V9 V15 O17 -85.9(3)
O8 V9 V15 O17 145.9(2)
O2 V9 V15 O17 -175.1(3)
O41 V9 V15 O17 42.1(2)
V13 V9 V15 O17 167.35(19)
O44 V9 V15 O29 -127.0(2)
O8 V9 V15 O29 104.7(2)
O2 V9 V15 O29 143.8(2)
O41 V9 V15 O29 1.0(2)
O17 V9 V15 O29 -41.1(2)
V13 V9 V15 O29 126.21(15)
V5 O5 V16 O50 110.8(2)
V1 O5 V16 O50 -125.3(5)
V5 O5 V16 O19 -139.87(19)
V1 O5 V16 O19 -16.0(5)
V5 O5 V16 O21 4.72(18)
V1 O5 V16 O21 128.6(5)
V5 O5 V16 O20 -62.5(4)
V1 O5 V16 O20 61.4(6)
V1 O5 V16 V5 123.9(6)
As7 O19 V16 O50 84.4(3)
As7 O19 V16 O5 -20.7(3)
As7 O19 V16 O21 -91.0(4)
As7 O19 V16 O20 -169.7(3)
As7 O19 V16 V5 -48.0(3)
As6 O20 V16 O50 -73.9(3)
As6 O20 V16 O5 99.3(4)
As6 O20 V16 O19 178.9(3)
As6 O20 V16 O21 35.1(3)
As6 O20 V16 V5 59.2(3)
O32 V5 V16 O50 8.4(3)
O11 V5 V16 O50 -119.8(2)
O5 V5 V16 O50 -82.5(3)
O24 V5 V16 O50 137.8(2)
O21 V5 V16 O50 90.2(3)
V1 V5 V16 O50 -99.10(19)
O32 V5 V16 O5 90.9(3)
O11 V5 V16 O5 -37.4(2)
O24 V5 V16 O5 -139.7(2)
O21 V5 V16 O5 172.7(3)
V1 V5 V16 O5 -16.61(19)
O32 V5 V16 O19 138.4(2)
O11 V5 V16 O19 10.2(2)
O5 V5 V16 O19 47.6(2)
O24 V5 V16 O19 -92.2(2)
O21 V5 V16 O19 -139.7(2)
V1 V5 V16 O19 30.95(15)
O32 V5 V16 O21 -81.8(3)
O11 V5 V16 O21 149.9(2)
O5 V5 V16 O21 -172.7(3)
O24 V5 V16 O21 47.5(2)
V1 V5 V16 O21 170.7(2)
O32 V5 V16 O20 -122.0(2)
O11 V5 V16 O20 109.8(2)
O5 V5 V16 O20 147.1(2)
O24 V5 V16 O20 7.4(2)
O21 V5 V16 O20 -40.2(2)
V1 V5 V16 O20 130.52(15)
O50 V16 O21 V5 -105.5(2)
O5 V16 O21 V5 -4.63(17)
O19 V16 O21 V5 69.9(3)
O20 V16 O21 V5 146.5(2)
O32 V5 O21 V16 112.6(2)
O11 V5 O21 V16 -54.1(4)
O5 V5 O21 V16 4.64(18)
O24 V5 O21 V16 -137.1(2)
V1 V5 O21 V16 -10.4(2)
